data_7015056
loop_
_publ_author_name
'Takaki, Daichi'
'Okayama, Tetsuya'
'Shuto, Hiroshi'
'Matsumoto, Sawako'
'Yamaguchi, Yoshitaka'
'Matsumoto, Shinya'

_publ_section_title
;
 Indenyl-functionalised triethylborane adduct of N-heterocyclic
 carbene: stepwise coordination of indenyl and NHC ligands toward
 molybdenum fragment.
;
_journal_issue 7
_journal_name_full 'Dalton transactions (Cambridge, England : 2003)'
_journal_page_first 1445
_journal_page_last 1447
_journal_paper_doi 10.1039/c0dt01641a
_journal_volume 40
_journal_year 2011
_chemical_formula_moiety 'C39 H38 Mo2 N4 O4 '
_chemical_formula_sum 'C39 H38 Mo2 N4 O4'
_chemical_formula_weight 818.63
_space_group_IT_number 14
_symmetry_cell_setting monoclinic
_symmetry_Int_Tables_number 14
_symmetry_space_group_name_Hall '-P 2yab'
_symmetry_space_group_name_H-M 'P 1 21/a 1'
_cell_angle_alpha 90.0000
_cell_angle_beta 76.26(2)
_cell_angle_gamma 90.0000
_cell_formula_units_Z 4
_cell_length_a 7.411(2)
_cell_length_b 38.544(8)
_cell_length_c 13.169(3)
_cell_measurement_reflns_used 20113
_cell_measurement_temperature 296(1)
_cell_measurement_theta_max 71.6
_cell_measurement_theta_min 3.4
_cell_volume 3654.1(15)
_computing_cell_refinement PROCESS-AUTO
_computing_data_collection PROCESS-AUTO
_computing_data_reduction CrystalStructure
_computing_publication_material 'CrystalStructure 3.8'
_computing_structure_refinement SHELXL
_computing_structure_solution SIR92
_diffrn_ambient_temperature 296(1)
_diffrn_detector_area_resol_mean 10.00
_diffrn_measured_fraction_theta_full 0.916
_diffrn_measured_fraction_theta_max 0.916
_diffrn_measurement_device_type 'Rigaku RAXIS-RAPID'
_diffrn_measurement_method \w
_diffrn_radiation_type 'Cu K\a'
_diffrn_radiation_wavelength 1.54187
_diffrn_reflns_av_R_equivalents 0.111
_diffrn_reflns_limit_h_max 8
_diffrn_reflns_limit_h_min -8
_diffrn_reflns_limit_k_max 45
_diffrn_reflns_limit_k_min -44
_diffrn_reflns_limit_l_max 15
_diffrn_reflns_limit_l_min -15
_diffrn_reflns_number 29621
_diffrn_reflns_theta_full 68.25
_diffrn_reflns_theta_max 68.25
_exptl_absorpt_coefficient_mu 5.967
_exptl_absorpt_correction_T_max 0.620
_exptl_absorpt_correction_T_min 0.335
_exptl_absorpt_correction_type multi-scan
_exptl_absorpt_process_details
;
Higashi, T. (1995). Program for Absorption Correction.
Rigaku Corporation, Tokyo, Japan.
;
_exptl_crystal_colour yellow
_exptl_crystal_density_diffrn 1.488
_exptl_crystal_density_method 'not measured'
_exptl_crystal_description needle
_exptl_crystal_F_000 1664.00
_exptl_crystal_size_max 0.20
_exptl_crystal_size_mid 0.10
_exptl_crystal_size_min 0.08
_refine_diff_density_max 0.74
_refine_diff_density_min -0.45
_refine_ls_extinction_method none
_refine_ls_goodness_of_fit_ref 0.870
_refine_ls_hydrogen_treatment refall
_refine_ls_number_parameters 443
_refine_ls_number_reflns 6121
_refine_ls_R_factor_gt 0.0594
_refine_ls_shift/su_max 0.0000
_refine_ls_structure_factor_coef Fsqd
_refine_ls_weighting_details 'w = 1/[\s^2^(Fo^2^)+(0.0327P)^2^+0.0000P] where P=(Fo^2^+2Fc^2^)/3'
_refine_ls_weighting_scheme calc
_refine_ls_wR_factor_ref 0.1044
_reflns_number_gt 2815
_reflns_number_total 6121
_reflns_threshold_expression F^2^>2.0\s(F^2^)
_cod_data_source_file C0DT01641A.TXT
_cod_data_source_block compound7a
_cod_original_cell_volume 3654.0(15)
_cod_original_formula_sum 'C39 H38 Mo2 N4 O4 '
_cod_database_code 7015056

loop_
_symmetry_equiv_pos_site_id
_symmetry_equiv_pos_as_xyz
1 +X,+Y,+Z
2 1/2-X,1/2+Y,-Z
3 -X,-Y,-Z
4 1/2+X,1/2-Y,+Z

loop_
_atom_site_label
_atom_site_type_symbol
_atom_site_fract_x
_atom_site_fract_y
_atom_site_fract_z
_atom_site_U_iso_or_equiv
_atom_site_adp_type
_atom_site_occupancy
_atom_site_symmetry_multiplicity
_atom_site_calc_flag
_atom_site_refinement_flags
_atom_site_disorder_assembly
_atom_site_disorder_group
Mo(1) Mo 0.85037(10) 0.046918(17) -0.19981(5) 0.0480(2) Uani 1.00 1 d . . .
Mo(2) Mo 0.89694(9) 0.147626(16) 0.31011(5) 0.0425(2) Uani 1.00 1 d . . .
O(1) O 0.7020(10) -0.01849(17) -0.0713(5) 0.109(2) Uani 1.00 1 d . . .
O(2) O 0.6421(11) 0.01318(19) -0.3494(6) 0.123(3) Uani 1.00 1 d . . .
O(3) O 1.0357(9) 0.09530(19) 0.4546(4) 0.098(2) Uani 1.00 1 d . . .
O(4) O 1.1446(7) 0.09721(15) 0.1515(4) 0.073(2) Uani 1.00 1 d . . .
N(1) N 0.5986(8) 0.09546(16) 0.2391(4) 0.0393(17) Uani 1.00 1 d . . .
N(2) N 0.5601(9) 0.09384(17) 0.4017(5) 0.0469(18) Uani 1.00 1 d . . .
N(3) N 0.7283(8) 0.18302(15) 0.2308(5) 0.0461(18) Uani 1.00 1 d . . .
N(4) N 0.6698(8) 0.18241(15) 0.4035(5) 0.0427(17) Uani 1.00 1 d . . .
C(1) C 0.7604(14) 0.0055(2) -0.1190(6) 0.075(3) Uani 1.00 1 d . . .
C(2) C 0.7222(14) 0.0259(2) -0.2919(7) 0.081(3) Uani 1.00 1 d . . .
C(3) C 1.1197(13) 0.0284(2) -0.1801(7) 0.108(4) Uani 1.00 1 d . . .
C(4) C 1.1171(12) 0.0162(2) -0.2756(10) 0.082(3) Uani 1.00 1 d . . .
C(5) C 1.0868(11) 0.0416(2) -0.3451(6) 0.085(3) Uani 1.00 1 d . . .
C(6) C 1.1030(12) -0.0218(2) -0.3117(7) 0.101(3) Uani 1.00 1 d . . .
C(7) C 0.7559(11) 0.0825(2) -0.0543(6) 0.044(2) Uani 1.00 1 d . . .
C(8) C 0.6166(11) 0.0825(2) -0.1110(6) 0.051(2) Uani 1.00 1 d . . .
C(9) C 0.6859(11) 0.09784(19) -0.2107(6) 0.045(2) Uani 1.00 1 d . . .
C(10) C 0.8674(12) 0.11025(19) -0.2124(6) 0.042(2) Uani 1.00 1 d . . .
C(11) C 0.9974(14) 0.1280(2) -0.2903(6) 0.055(2) Uani 1.00 1 d . . .
C(12) C 1.1619(14) 0.1373(2) -0.2715(6) 0.064(2) Uani 1.00 1 d . . .
C(13) C 1.2054(11) 0.1289(2) -0.1751(7) 0.063(2) Uani 1.00 1 d . . .
C(14) C 1.0857(12) 0.11107(19) -0.0993(6) 0.049(2) Uani 1.00 1 d . . .
C(15) C 0.9117(12) 0.10100(19) -0.1158(6) 0.039(2) Uani 1.00 1 d . . .
C(16) C 0.7296(10) 0.07264(18) 0.0593(5) 0.047(2) Uani 1.00 1 d . . .
C(17) C 0.6551(10) 0.10402(19) 0.1271(5) 0.041(2) Uani 1.00 1 d . . .
C(18) C 0.6619(10) 0.11045(18) 0.3167(5) 0.040(2) Uani 1.00 1 d . . .
C(19) C 0.4591(11) 0.0713(2) 0.2750(6) 0.055(2) Uani 1.00 1 d . . .
C(20) C 0.4379(11) 0.0701(2) 0.3774(6) 0.055(2) Uani 1.00 1 d . . .
C(21) C 0.5648(10) 0.0989(2) 0.5107(5) 0.066(2) Uani 1.00 1 d . . .
C(22) C 0.6292(11) 0.19557(19) 0.3196(7) 0.049(2) Uani 1.00 1 d . . .
C(23) C 0.7113(12) 0.1956(2) 0.1320(6) 0.043(2) Uani 1.00 1 d . . .
C(24) C 0.8379(11) 0.18436(19) 0.0437(6) 0.055(2) Uani 1.00 1 d . . .
C(25) C 0.8263(13) 0.1950(2) -0.0550(6) 0.065(2) Uani 1.00 1 d . . .
C(26) C 0.6884(15) 0.2176(2) -0.0644(7) 0.070(3) Uani 1.00 1 d . . .
C(27) C 0.5619(14) 0.2294(2) 0.0221(8) 0.076(3) Uani 1.00 1 d . . .
C(28) C 0.5739(12) 0.2180(2) 0.1183(6) 0.051(2) Uani 1.00 1 d . . .
C(29) C 0.5829(12) 0.1939(2) 0.5048(6) 0.043(2) Uani 1.00 1 d . . .
C(30) C 0.6541(11) 0.1820(2) 0.5855(6) 0.052(2) Uani 1.00 1 d . . .
C(31) C 0.5812(13) 0.1910(2) 0.6877(6) 0.061(2) Uani 1.00 1 d . . .
C(32) C 0.4304(14) 0.2130(2) 0.7117(7) 0.071(3) Uani 1.00 1 d . . .
C(33) C 0.3585(12) 0.2254(2) 0.6324(8) 0.070(3) Uani 1.00 1 d . . .
C(34) C 0.4306(12) 0.2158(2) 0.5280(6) 0.061(2) Uani 1.00 1 d . . .
C(35) C 0.9818(12) 0.1155(2) 0.4013(6) 0.065(2) Uani 1.00 1 d . . .
C(36) C 1.0519(11) 0.1164(2) 0.2090(6) 0.049(2) Uani 1.00 1 d . . .
C(37) C 1.1532(11) 0.1781(2) 0.2146(7) 0.075(3) Uani 1.00 1 d . . .
C(38) C 1.0791(13) 0.1939(2) 0.3087(9) 0.077(3) Uani 1.00 1 d . . .
C(39) C 1.0948(12) 0.1764(2) 0.3965(7) 0.087(3) Uani 1.00 1 d . . .
H(1) H 1.2113 0.0462 -0.1786 0.130 Uiso 1.00 1 c R . .
H(2) H 1.1144 0.0110 -0.1264 0.130 Uiso 1.00 1 c R . .
H(3) H 1.0528 0.0333 -0.4077 0.102 Uiso 1.00 1 c R . .
H(4) H 1.1756 0.0605 -0.3587 0.102 Uiso 1.00 1 c R . .
H(5) H 1.1101 -0.0373 -0.2557 0.122 Uiso 1.00 1 c R . .
H(6) H 1.2034 -0.0265 -0.3710 0.122 Uiso 1.00 1 c R . .
H(7) H 0.9868 -0.0251 -0.3306 0.122 Uiso 1.00 1 c R . .
H(8) H 0.4876 0.0753 -0.0830 0.061 Uiso 1.00 1 c R . .
H(9) H 0.6141 0.1029 -0.2625 0.054 Uiso 1.00 1 c R . .
H(10) H 0.9702 0.1333 -0.3539 0.067 Uiso 1.00 1 c R . .
H(11) H 1.2477 0.1494 -0.3222 0.077 Uiso 1.00 1 c R . .
H(12) H 1.3192 0.1358 -0.1637 0.076 Uiso 1.00 1 c R . .
H(13) H 1.1178 0.1055 -0.0372 0.059 Uiso 1.00 1 c R . .
H(14) H 0.8472 0.0653 0.0725 0.057 Uiso 1.00 1 c R . .
H(15) H 0.6426 0.0535 0.0761 0.057 Uiso 1.00 1 c R . .
H(16) H 0.7503 0.1218 0.1165 0.050 Uiso 1.00 1 c R . .
H(17) H 0.5491 0.1134 0.1050 0.050 Uiso 1.00 1 c R . .
H(18) H 0.3942 0.0586 0.2352 0.066 Uiso 1.00 1 c R . .
H(19) H 0.3562 0.0560 0.4241 0.067 Uiso 1.00 1 c R . .
H(20) H 0.6552 0.0836 0.5281 0.079 Uiso 1.00 1 c R . .
H(21) H 0.4446 0.0939 0.5548 0.079 Uiso 1.00 1 c R . .
H(22) H 0.5975 0.1225 0.5212 0.079 Uiso 1.00 1 c R . .
H(23) H 0.5379 0.2124 0.3226 0.059 Uiso 1.00 1 c R . .
H(24) H 0.9326 0.1694 0.0506 0.067 Uiso 1.00 1 c R . .
H(25) H 0.9109 0.1868 -0.1141 0.078 Uiso 1.00 1 c R . .
H(26) H 0.6806 0.2251 -0.1305 0.084 Uiso 1.00 1 c R . .
H(27) H 0.4695 0.2450 0.0154 0.091 Uiso 1.00 1 c R . .
H(28) H 0.4863 0.2257 0.1768 0.062 Uiso 1.00 1 c R . .
H(29) H 0.7559 0.1671 0.5702 0.063 Uiso 1.00 1 c R . .
H(30) H 0.6330 0.1824 0.7403 0.073 Uiso 1.00 1 c R . .
H(31) H 0.3785 0.2193 0.7806 0.085 Uiso 1.00 1 c R . .
H(32) H 0.2587 0.2407 0.6482 0.084 Uiso 1.00 1 c R . .
H(33) H 0.3772 0.2240 0.4754 0.074 Uiso 1.00 1 c R . .
H(34) H 1.2736 0.1671 0.2066 0.090 Uiso 1.00 1 c R . .
H(35) H 1.1379 0.1900 0.1523 0.090 Uiso 1.00 1 c R . .
H(36) H 1.0295 0.2175 0.3124 0.092 Uiso 1.00 1 c R . .
H(37) H 1.0377 0.1870 0.4632 0.104 Uiso 1.00 1 c R . .
H(38) H 1.2135 0.1654 0.3946 0.104 Uiso 1.00 1 c R . .

loop_
_atom_site_aniso_label
_atom_site_aniso_U_11
_atom_site_aniso_U_22
_atom_site_aniso_U_33
_atom_site_aniso_U_12
_atom_site_aniso_U_13
_atom_site_aniso_U_23
Mo(1) 0.0607(5) 0.0398(4) 0.0413(4) 0.0004(4) -0.0077(3) -0.0031(3)
Mo(2) 0.0476(4) 0.0392(4) 0.0400(4) 0.0015(4) -0.0090(3) -0.0025(3)
O(1) 0.161(7) 0.060(4) 0.087(5) -0.021(4) 0.008(4) 0.018(4)
O(2) 0.179(8) 0.084(5) 0.130(7) -0.022(5) -0.084(6) -0.011(4)
O(3) 0.104(5) 0.117(6) 0.069(4) 0.051(4) -0.013(4) 0.023(4)
O(4) 0.074(4) 0.081(4) 0.061(4) 0.038(3) -0.011(3) -0.026(3)
N(1) 0.047(4) 0.040(4) 0.026(3) 0.003(3) -0.001(3) -0.007(3)
N(2) 0.057(5) 0.042(4) 0.037(4) 0.001(3) -0.003(3) -0.008(3)
N(3) 0.064(5) 0.029(3) 0.044(4) 0.004(3) -0.009(3) -0.004(3)
N(4) 0.058(4) 0.032(4) 0.043(4) 0.005(3) -0.021(3) 0.002(3)
C(1) 0.107(8) 0.051(6) 0.052(6) -0.006(6) 0.012(5) -0.008(5)
C(2) 0.120(9) 0.067(7) 0.066(7) -0.010(6) -0.043(6) -0.009(5)
C(3) 0.110(9) 0.151(11) 0.057(7) -0.048(7) -0.003(6) -0.050(7)
C(4) 0.060(7) 0.035(6) 0.134(11) 0.022(5) 0.013(7) 0.014(7)
C(5) 0.079(7) 0.078(7) 0.077(7) -0.001(6) 0.025(5) -0.027(6)
C(6) 0.114(9) 0.054(6) 0.119(8) 0.015(6) 0.005(6) 0.000(6)
C(7) 0.040(5) 0.046(5) 0.047(5) -0.003(4) -0.013(4) -0.005(4)
C(8) 0.034(5) 0.055(5) 0.059(6) 0.009(4) -0.004(5) -0.008(5)
C(9) 0.050(6) 0.047(5) 0.042(5) 0.008(4) -0.018(4) -0.002(4)
C(10) 0.053(6) 0.026(4) 0.045(5) 0.003(4) -0.005(5) -0.003(4)
C(11) 0.077(7) 0.040(5) 0.043(5) 0.013(5) -0.002(5) 0.001(4)
C(12) 0.085(8) 0.050(6) 0.044(6) -0.006(5) 0.009(5) 0.003(4)
C(13) 0.046(6) 0.060(6) 0.076(7) -0.007(5) 0.000(5) -0.006(5)
C(14) 0.044(6) 0.045(5) 0.061(6) 0.004(4) -0.016(5) -0.012(4)
C(15) 0.053(6) 0.025(4) 0.040(5) 0.006(4) -0.013(5) -0.008(3)
C(16) 0.064(6) 0.035(5) 0.039(5) -0.000(4) -0.003(4) 0.004(4)
C(17) 0.053(5) 0.040(5) 0.033(5) -0.002(4) -0.015(4) 0.003(4)
C(18) 0.056(6) 0.036(4) 0.021(4) 0.015(4) 0.006(4) -0.006(3)
C(19) 0.041(6) 0.066(6) 0.056(6) -0.027(4) -0.008(4) -0.005(5)
C(20) 0.046(6) 0.064(6) 0.047(5) -0.007(5) 0.007(4) 0.005(5)
C(21) 0.086(7) 0.067(6) 0.035(5) -0.014(5) 0.006(4) -0.015(4)
C(22) 0.052(6) 0.037(5) 0.061(6) 0.011(4) -0.017(5) 0.001(4)
C(23) 0.054(6) 0.035(5) 0.042(5) -0.003(4) -0.014(5) -0.001(4)
C(24) 0.076(7) 0.034(5) 0.055(6) -0.002(4) -0.011(5) 0.007(4)
C(25) 0.112(9) 0.042(5) 0.039(5) -0.006(5) -0.014(5) 0.005(4)
C(26) 0.116(10) 0.049(6) 0.059(7) -0.012(6) -0.047(6) 0.012(5)
C(27) 0.099(9) 0.064(7) 0.077(7) 0.004(6) -0.047(7) 0.001(6)
C(28) 0.068(7) 0.044(5) 0.043(5) 0.002(5) -0.015(5) 0.000(4)
C(29) 0.054(6) 0.042(5) 0.037(5) 0.001(4) -0.017(4) -0.011(4)
C(30) 0.068(6) 0.048(5) 0.042(5) 0.008(4) -0.016(5) -0.015(4)
C(31) 0.077(7) 0.054(6) 0.055(6) -0.015(5) -0.021(5) -0.015(5)
C(32) 0.097(9) 0.066(7) 0.043(6) -0.003(6) -0.004(6) -0.018(5)
C(33) 0.072(7) 0.041(6) 0.085(8) 0.018(5) 0.007(6) -0.019(5)
C(34) 0.069(7) 0.058(6) 0.056(6) 0.011(5) -0.014(5) -0.005(5)
C(35) 0.067(7) 0.067(7) 0.056(6) 0.017(5) -0.005(5) 0.002(5)
C(36) 0.042(6) 0.052(6) 0.053(6) -0.004(4) -0.012(4) 0.006(4)
C(37) 0.051(6) 0.102(8) 0.075(7) -0.032(6) -0.021(5) 0.025(6)
C(38) 0.085(8) 0.039(6) 0.100(9) -0.003(5) -0.010(7) -0.004(6)
C(39) 0.061(7) 0.126(10) 0.074(7) -0.024(6) -0.017(6) -0.027(7)

loop_
_atom_type_symbol
_atom_type_description
_atom_type_scat_dispersion_real
_atom_type_scat_dispersion_imag
_atom_type_scat_source
C C 0.018 0.009
;
International Tables for Crystallography
(1992, Vol. C, Tables 4.2.6.8 and 6.1.1.4)
;
H H 0.000 0.000
;
International Tables for Crystallography
(1992, Vol. C, Table 6.1.1.4)
;
Mo Mo -0.048 2.734
;
International Tables for Crystallography
(1992, Vol. C, Tables 4.2.6.8 and 6.1.1.4)
;
N N 0.031 0.018
;
International Tables for Crystallography
(1992, Vol. C, Tables 4.2.6.8 and 6.1.1.4)
;
O O 0.049 0.032
;
International Tables for Crystallography
(1992, Vol. C, Tables 4.2.6.8 and 6.1.1.4)
;

loop_
_geom_angle_atom_site_label_1
_geom_angle_atom_site_label_2
_geom_angle_atom_site_label_3
_geom_angle
_geom_angle_publ_flag
_geom_angle_site_symmetry_1
_geom_angle_site_symmetry_2
_geom_angle_site_symmetry_3
C(1) Mo(1) C(2) 80.8(4) yes . . .
C(1) Mo(1) C(3) 82.6(4) yes . . .
C(1) Mo(1) C(4) 87.9(3) yes . . .
C(1) Mo(1) C(5) 118.8(3) yes . . .
C(1) Mo(1) C(7) 92.1(3) yes . . .
C(1) Mo(1) C(8) 95.3(3) yes . . .
C(1) Mo(1) C(9) 127.4(3) yes . . .
C(1) Mo(1) C(10) 149.3(3) yes . . .
C(1) Mo(1) C(15) 121.8(3) yes . . .
C(2) Mo(1) C(3) 123.1(4) yes . . .
C(2) Mo(1) C(4) 90.7(4) yes . . .
C(2) Mo(1) C(5) 80.0(3) yes . . .
C(2) Mo(1) C(7) 133.0(3) yes . . .
C(2) Mo(1) C(8) 98.6(3) yes . . .
C(2) Mo(1) C(9) 88.4(3) yes . . .
C(2) Mo(1) C(10) 114.2(3) yes . . .
C(2) Mo(1) C(15) 145.9(3) yes . . .
C(3) Mo(1) C(4) 34.6(4) yes . . .
C(3) Mo(1) C(5) 62.0(3) yes . . .
C(3) Mo(1) C(7) 101.5(3) yes . . .
C(3) Mo(1) C(8) 137.0(3) yes . . .
C(3) Mo(1) C(9) 141.7(3) yes . . .
C(3) Mo(1) C(10) 107.4(3) yes . . .
C(3) Mo(1) C(15) 87.3(3) yes . . .
C(4) Mo(1) C(5) 35.4(3) yes . . .
C(4) Mo(1) C(7) 135.7(3) yes . . .
C(4) Mo(1) C(8) 170.6(3) yes . . .
C(4) Mo(1) C(9) 143.9(3) yes . . .
C(4) Mo(1) C(10) 117.1(3) yes . . .
C(4) Mo(1) C(15) 113.5(3) yes . . .
C(5) Mo(1) C(7) 140.1(3) yes . . .
C(5) Mo(1) C(8) 144.9(3) yes . . .
C(5) Mo(1) C(9) 109.4(3) yes . . .
C(5) Mo(1) C(10) 90.9(3) yes . . .
C(5) Mo(1) C(15) 105.5(3) yes . . .
C(7) Mo(1) C(8) 35.5(3) yes . . .
C(7) Mo(1) C(9) 59.6(2) yes . . .
C(7) Mo(1) C(10) 57.8(2) yes . . .
C(7) Mo(1) C(15) 34.8(2) yes . . .
C(8) Mo(1) C(9) 35.7(2) yes . . .
C(8) Mo(1) C(10) 57.3(2) yes . . .
C(8) Mo(1) C(15) 57.4(2) yes . . .
C(9) Mo(1) C(10) 34.5(3) yes . . .
C(9) Mo(1) C(15) 57.9(3) yes . . .
C(10) Mo(1) C(15) 34.0(2) yes . . .
N(3) Mo(2) N(4) 58.4(2) yes . . .
N(3) Mo(2) C(18) 83.9(2) yes . . .
N(3) Mo(2) C(35) 165.8(2) yes . . .
N(3) Mo(2) C(36) 110.9(3) yes . . .
N(3) Mo(2) C(37) 85.2(2) yes . . .
N(3) Mo(2) C(38) 85.1(3) yes . . .
N(3) Mo(2) C(39) 114.7(2) yes . . .
N(4) Mo(2) C(18) 83.5(2) yes . . .
N(4) Mo(2) C(35) 110.5(2) yes . . .
N(4) Mo(2) C(36) 166.6(3) yes . . .
N(4) Mo(2) C(37) 113.5(2) yes . . .
N(4) Mo(2) C(38) 84.4(2) yes . . .
N(4) Mo(2) C(39) 85.8(2) yes . . .
C(18) Mo(2) C(35) 86.0(3) yes . . .
C(18) Mo(2) C(36) 87.6(2) yes . . .
C(18) Mo(2) C(37) 150.3(3) yes . . .
C(18) Mo(2) C(38) 166.7(3) yes . . .
C(18) Mo(2) C(39) 148.8(2) yes . . .
C(35) Mo(2) C(36) 78.6(3) yes . . .
C(35) Mo(2) C(37) 108.3(3) yes . . .
C(35) Mo(2) C(38) 103.4(4) yes . . .
C(35) Mo(2) C(39) 70.6(3) yes . . .
C(36) Mo(2) C(37) 70.8(3) yes . . .
C(36) Mo(2) C(38) 103.3(3) yes . . .
C(36) Mo(2) C(39) 106.8(3) yes . . .
C(37) Mo(2) C(38) 34.9(3) yes . . .
C(37) Mo(2) C(39) 59.9(3) yes . . .
C(38) Mo(2) C(39) 34.7(4) yes . . .
C(17) N(1) C(18) 126.5(6) yes . . .
C(17) N(1) C(19) 120.2(6) yes . . .
C(18) N(1) C(19) 113.2(6) yes . . .
C(18) N(2) C(20) 113.0(6) yes . . .
C(18) N(2) C(21) 127.8(6) yes . . .
C(20) N(2) C(21) 119.2(6) yes . . .
Mo(2) N(3) C(22) 93.7(5) yes . . .
Mo(2) N(3) C(23) 143.7(4) yes . . .
C(22) N(3) C(23) 122.4(6) yes . . .
Mo(2) N(4) C(22) 93.5(4) yes . . .
Mo(2) N(4) C(29) 144.3(5) yes . . .
C(22) N(4) C(29) 122.1(6) yes . . .
Mo(1) C(1) O(1) 177.9(9) yes . . .
Mo(1) C(2) O(2) 179.3(9) yes . . .
Mo(1) C(3) C(4) 77.8(6) yes . . .
Mo(1) C(4) C(3) 67.6(5) yes . . .
Mo(1) C(4) C(5) 70.7(4) yes . . .
Mo(1) C(4) C(6) 120.2(6) yes . . .
C(3) C(4) C(5) 114.0(8) yes . . .
C(3) C(4) C(6) 129.2(10) yes . . .
C(5) C(4) C(6) 115.5(10) yes . . .
Mo(1) C(5) C(4) 73.9(5) yes . . .
Mo(1) C(7) C(8) 71.2(4) yes . . .
Mo(1) C(7) C(15) 77.5(4) yes . . .
Mo(1) C(7) C(16) 127.6(5) yes . . .
C(8) C(7) C(15) 107.1(7) yes . . .
C(8) C(7) C(16) 125.9(6) yes . . .
C(15) C(7) C(16) 125.6(8) yes . . .
Mo(1) C(8) C(7) 73.3(4) yes . . .
Mo(1) C(8) C(9) 73.4(4) yes . . .
C(7) C(8) C(9) 109.9(7) yes . . .
Mo(1) C(9) C(8) 70.8(4) yes . . .
Mo(1) C(9) C(10) 77.2(4) yes . . .
C(8) C(9) C(10) 106.7(7) yes . . .
Mo(1) C(10) C(9) 68.3(4) yes . . .
Mo(1) C(10) C(11) 123.4(5) yes . . .
Mo(1) C(10) C(15) 73.2(4) yes . . .
C(9) C(10) C(11) 131.0(8) yes . . .
C(9) C(10) C(15) 108.5(6) yes . . .
C(11) C(10) C(15) 120.4(8) yes . . .
C(10) C(11) C(12) 119.2(8) yes . . .
C(11) C(12) C(13) 120.7(7) yes . . .
C(12) C(13) C(14) 121.8(8) yes . . .
C(13) C(14) C(15) 119.3(8) yes . . .
Mo(1) C(15) C(7) 67.8(4) yes . . .
Mo(1) C(15) C(10) 72.8(4) yes . . .
Mo(1) C(15) C(14) 125.2(5) yes . . .
C(7) C(15) C(10) 107.5(8) yes . . .
C(7) C(15) C(14) 133.9(8) yes . . .
C(10) C(15) C(14) 118.6(6) yes . . .
C(7) C(16) C(17) 108.8(5) yes . . .
N(1) C(17) C(16) 112.7(5) yes . . .
Mo(2) C(18) N(1) 130.6(4) yes . . .
Mo(2) C(18) N(2) 127.6(5) yes . . .
N(1) C(18) N(2) 101.4(6) yes . . .
N(1) C(19) C(20) 105.7(7) yes . . .
N(2) C(20) C(19) 106.7(6) yes . . .
N(3) C(22) N(4) 114.5(6) yes . . .
N(3) C(23) C(24) 118.2(7) yes . . .
N(3) C(23) C(28) 124.2(6) yes . . .
C(24) C(23) C(28) 117.5(8) yes . . .
C(23) C(24) C(25) 121.1(8) yes . . .
C(24) C(25) C(26) 119.1(7) yes . . .
C(25) C(26) C(27) 120.9(9) yes . . .
C(26) C(27) C(28) 118.9(9) yes . . .
C(23) C(28) C(27) 122.5(7) yes . . .
N(4) C(29) C(30) 117.0(7) yes . . .
N(4) C(29) C(34) 124.5(8) yes . . .
C(30) C(29) C(34) 118.5(7) yes . . .
C(29) C(30) C(31) 122.6(7) yes . . .
C(30) C(31) C(32) 119.4(9) yes . . .
C(31) C(32) C(33) 118.8(8) yes . . .
C(32) C(33) C(34) 122.1(8) yes . . .
C(29) C(34) C(33) 118.6(8) yes . . .
Mo(2) C(35) O(3) 178.2(7) yes . . .
Mo(2) C(36) O(4) 177.9(7) yes . . .
Mo(2) C(37) C(38) 68.7(4) yes . . .
Mo(2) C(38) C(37) 76.4(5) yes . . .
Mo(2) C(38) C(39) 76.8(5) yes . . .
C(37) C(38) C(39) 116.6(8) yes . . .
Mo(2) C(39) C(38) 68.5(6) yes . . .
Mo(1) C(3) H(1) 115.6 no . . .
Mo(1) C(3) H(2) 115.6 no . . .
C(4) C(3) H(1) 115.6 no . . .
C(4) C(3) H(2) 115.6 no . . .
H(1) C(3) H(2) 112.6 no . . .
Mo(1) C(5) H(3) 116.1 no . . .
Mo(1) C(5) H(4) 116.1 no . . .
C(4) C(5) H(3) 116.1 no . . .
C(4) C(5) H(4) 116.1 no . . .
H(3) C(5) H(4) 113.1 no . . .
C(4) C(6) H(5) 109.5 no . . .
C(4) C(6) H(6) 109.5 no . . .
C(4) C(6) H(7) 109.5 no . . .
H(5) C(6) H(6) 109.5 no . . .
H(5) C(6) H(7) 109.5 no . . .
H(6) C(6) H(7) 109.5 no . . .
Mo(1) C(8) H(8) 124.9 no . . .
C(7) C(8) H(8) 124.9 no . . .
C(9) C(8) H(8) 124.9 no . . .
Mo(1) C(9) H(9) 126.1 no . . .
C(8) C(9) H(9) 126.2 no . . .
C(10) C(9) H(9) 126.2 no . . .
C(10) C(11) H(10) 120.4 no . . .
C(12) C(11) H(10) 120.4 no . . .
C(11) C(12) H(11) 119.7 no . . .
C(13) C(12) H(11) 119.7 no . . .
C(12) C(13) H(12) 119.1 no . . .
C(14) C(13) H(12) 119.1 no . . .
C(13) C(14) H(13) 120.4 no . . .
C(15) C(14) H(13) 120.4 no . . .
C(7) C(16) H(14) 109.9 no . . .
C(7) C(16) H(15) 109.9 no . . .
C(17) C(16) H(14) 109.9 no . . .
C(17) C(16) H(15) 109.9 no . . .
H(14) C(16) H(15) 108.3 no . . .
N(1) C(17) H(16) 109.1 no . . .
N(1) C(17) H(17) 109.0 no . . .
C(16) C(17) H(16) 109.1 no . . .
C(16) C(17) H(17) 109.1 no . . .
H(16) C(17) H(17) 107.8 no . . .
N(1) C(19) H(18) 127.2 no . . .
C(20) C(19) H(18) 127.2 no . . .
N(2) C(20) H(19) 126.6 no . . .
C(19) C(20) H(19) 126.6 no . . .
N(2) C(21) H(20) 109.5 no . . .
N(2) C(21) H(21) 109.5 no . . .
N(2) C(21) H(22) 109.5 no . . .
H(20) C(21) H(21) 109.5 no . . .
H(20) C(21) H(22) 109.5 no . . .
H(21) C(21) H(22) 109.5 no . . .
N(3) C(22) H(23) 122.8 no . . .
N(4) C(22) H(23) 122.8 no . . .
C(23) C(24) H(24) 119.4 no . . .
C(25) C(24) H(24) 119.4 no . . .
C(24) C(25) H(25) 120.4 no . . .
C(26) C(25) H(25) 120.5 no . . .
C(25) C(26) H(26) 119.6 no . . .
C(27) C(26) H(26) 119.6 no . . .
C(26) C(27) H(27) 120.6 no . . .
C(28) C(27) H(27) 120.6 no . . .
C(23) C(28) H(28) 118.8 no . . .
C(27) C(28) H(28) 118.8 no . . .
C(29) C(30) H(29) 118.7 no . . .
C(31) C(30) H(29) 118.7 no . . .
C(30) C(31) H(30) 120.3 no . . .
C(32) C(31) H(30) 120.3 no . . .
C(31) C(32) H(31) 120.6 no . . .
C(33) C(32) H(31) 120.6 no . . .
C(32) C(33) H(32) 119.0 no . . .
C(34) C(33) H(32) 119.0 no . . .
C(29) C(34) H(33) 120.7 no . . .
C(33) C(34) H(33) 120.7 no . . .
Mo(2) C(37) H(34) 116.8 no . . .
Mo(2) C(37) H(35) 116.8 no . . .
C(38) C(37) H(34) 116.8 no . . .
C(38) C(37) H(35) 116.8 no . . .
H(34) C(37) H(35) 113.8 no . . .
Mo(2) C(38) H(36) 121.5 no . . .
C(37) C(38) H(36) 121.5 no . . .
C(39) C(38) H(36) 121.5 no . . .
Mo(2) C(39) H(37) 116.8 no . . .
Mo(2) C(39) H(38) 116.8 no . . .
C(38) C(39) H(37) 116.8 no . . .
C(38) C(39) H(38) 116.8 no . . .
H(37) C(39) H(38) 113.8 no . . .

loop_
_geom_bond_atom_site_label_1
_geom_bond_atom_site_label_2
_geom_bond_distance
_geom_bond_publ_flag
_geom_bond_site_symmetry_1
_geom_bond_site_symmetry_2
Mo(1) C(1) 1.945(8) yes . .
Mo(1) C(2) 1.892(11) yes . .
Mo(1) C(3) 2.193(10) yes . .
Mo(1) C(4) 2.317(9) yes . .
Mo(1) C(5) 2.276(7) yes . .
Mo(1) C(7) 2.325(7) yes . .
Mo(1) C(8) 2.299(7) yes . .
Mo(1) C(9) 2.333(7) yes . .
Mo(1) C(10) 2.448(7) yes . .
Mo(1) C(15) 2.453(7) yes . .
Mo(2) N(3) 2.266(6) yes . .
Mo(2) N(4) 2.272(5) yes . .
Mo(2) C(18) 2.241(7) yes . .
Mo(2) C(35) 1.932(9) yes . .
Mo(2) C(36) 1.954(7) yes . .
Mo(2) C(37) 2.330(8) yes . .
Mo(2) C(38) 2.233(9) yes . .
Mo(2) C(39) 2.337(10) yes . .
O(1) C(1) 1.145(11) yes . .
O(2) C(2) 1.175(14) yes . .
O(3) C(35) 1.179(12) yes . .
O(4) C(36) 1.159(9) yes . .
N(1) C(17) 1.472(8) yes . .
N(1) C(18) 1.351(10) yes . .
N(1) C(19) 1.388(9) yes . .
N(2) C(18) 1.353(9) yes . .
N(2) C(20) 1.378(11) yes . .
N(2) C(21) 1.458(9) yes . .
N(3) C(22) 1.316(10) yes . .
N(3) C(23) 1.422(11) yes . .
N(4) C(22) 1.315(11) yes . .
N(4) C(29) 1.408(9) yes . .
C(3) C(4) 1.347(16) yes . .
C(4) C(5) 1.396(15) yes . .
C(4) C(6) 1.550(13) yes . .
C(7) C(8) 1.410(13) yes . .
C(7) C(15) 1.433(10) yes . .
C(7) C(16) 1.511(10) yes . .
C(8) C(9) 1.420(11) yes . .
C(9) C(10) 1.422(12) yes . .
C(10) C(11) 1.407(11) yes . .
C(10) C(15) 1.432(12) yes . .
C(11) C(12) 1.349(15) yes . .
C(12) C(13) 1.419(14) yes . .
C(13) C(14) 1.354(11) yes . .
C(14) C(15) 1.412(13) yes . .
C(16) C(17) 1.527(9) yes . .
C(19) C(20) 1.321(12) yes . .
C(23) C(24) 1.379(10) yes . .
C(23) C(28) 1.380(12) yes . .
C(24) C(25) 1.385(12) yes . .
C(25) C(26) 1.372(14) yes . .
C(26) C(27) 1.370(13) yes . .
C(27) C(28) 1.363(14) yes . .
C(29) C(30) 1.373(13) yes . .
C(29) C(34) 1.384(12) yes . .
C(30) C(31) 1.372(11) yes . .
C(31) C(32) 1.378(13) yes . .
C(32) C(33) 1.365(15) yes . .
C(33) C(34) 1.401(13) yes . .
C(37) C(38) 1.373(14) yes . .
C(38) C(39) 1.368(15) yes . .
C(3) H(1) 0.970 no . .
C(3) H(2) 0.970 no . .
C(5) H(3) 0.970 no . .
C(5) H(4) 0.970 no . .
C(6) H(5) 0.960 no . .
C(6) H(6) 0.960 no . .
C(6) H(7) 0.960 no . .
C(8) H(8) 0.980 no . .
C(9) H(9) 0.980 no . .
C(11) H(10) 0.930 no . .
C(12) H(11) 0.930 no . .
C(13) H(12) 0.930 no . .
C(14) H(13) 0.930 no . .
C(16) H(14) 0.970 no . .
C(16) H(15) 0.970 no . .
C(17) H(16) 0.970 no . .
C(17) H(17) 0.970 no . .
C(19) H(18) 0.930 no . .
C(20) H(19) 0.930 no . .
C(21) H(20) 0.960 no . .
C(21) H(21) 0.960 no . .
C(21) H(22) 0.960 no . .
C(22) H(23) 0.930 no . .
C(24) H(24) 0.930 no . .
C(25) H(25) 0.930 no . .
C(26) H(26) 0.930 no . .
C(27) H(27) 0.930 no . .
C(28) H(28) 0.930 no . .
C(30) H(29) 0.930 no . .
C(31) H(30) 0.930 no . .
C(32) H(31) 0.930 no . .
C(33) H(32) 0.930 no . .
C(34) H(33) 0.930 no . .
C(37) H(34) 0.970 no . .
C(37) H(35) 0.970 no . .
C(38) H(36) 0.980 no . .
C(39) H(37) 0.970 no . .
C(39) H(38) 0.970 no . .

loop_
_geom_contact_atom_site_label_1
_geom_contact_atom_site_label_2
_geom_contact_distance
_geom_contact_publ_flag
_geom_contact_site_symmetry_1
_geom_contact_site_symmetry_2
Mo(1) O(1) 3.089(6) ? . .
Mo(1) O(2) 3.066(8) ? . .
Mo(1) C(6) 3.373(8) ? . .
Mo(1) C(11) 3.429(7) ? . .
Mo(1) C(14) 3.465(8) ? . .
Mo(1) C(16) 3.461(6) ? . .
Mo(2) O(3) 3.110(7) ? . .
Mo(2) O(4) 3.112(5) ? . .
Mo(2) N(1) 3.284(6) ? . .
Mo(2) N(2) 3.248(6) ? . .
Mo(2) C(22) 2.693(7) ? . .
Mo(2) C(23) 3.514(9) ? . .
Mo(2) C(29) 3.513(7) ? . .
O(1) Mo(1) 3.089(6) ? . .
O(1) O(1) 3.442(9) ? . 3_655
O(1) O(4) 3.323(8) ? . 3_755
O(1) C(2) 3.344(12) ? . .
O(1) C(3) 3.577(11) ? . .
O(2) Mo(1) 3.066(8) ? . .
O(2) C(1) 3.366(13) ? . .
O(2) C(5) 3.486(12) ? . .
O(2) C(19) 3.432(10) ? . 3_655
O(2) C(20) 3.301(11) ? . 3_655
O(3) Mo(2) 3.110(7) ? . .
O(3) C(5) 3.443(11) ? . 1_556
O(3) C(11) 3.537(10) ? . 1_556
O(3) C(19) 3.574(9) ? . 1_655
O(3) C(20) 3.069(10) ? . 1_655
O(3) C(21) 3.394(10) ? . .
O(3) C(36) 3.310(10) ? . .
O(3) C(39) 3.221(12) ? . .
O(4) Mo(2) 3.112(5) ? . .
O(4) O(1) 3.323(8) ? . 3_755
O(4) C(14) 3.475(10) ? . .
O(4) C(19) 3.298(11) ? . 1_655
O(4) C(35) 3.299(10) ? . .
O(4) C(37) 3.230(10) ? . .
N(1) Mo(2) 3.284(6) ? . .
N(1) N(2) 2.092(9) ? . .
N(1) N(3) 3.504(8) ? . .
N(1) C(16) 2.496(8) ? . .
N(1) C(20) 2.159(9) ? . .
N(1) C(21) 3.528(9) ? . .
N(1) C(36) 3.385(10) ? . .
N(2) Mo(2) 3.248(6) ? . .
N(2) N(1) 2.092(9) ? . .
N(2) N(4) 3.511(8) ? . .
N(2) C(17) 3.538(9) ? . .
N(2) C(19) 2.166(11) ? . .
N(2) C(35) 3.233(11) ? . .
N(3) N(1) 3.504(8) ? . .
N(3) N(4) 2.213(9) ? . .
N(3) C(17) 3.433(9) ? . .
N(3) C(18) 3.014(9) ? . .
N(3) C(24) 2.404(10) ? . .
N(3) C(28) 2.476(11) ? . .
N(3) C(29) 3.538(10) ? . .
N(3) C(36) 3.479(10) ? . .
N(3) C(37) 3.111(10) ? . .
N(3) C(38) 3.042(13) ? . .
N(4) N(2) 3.511(8) ? . .
N(4) N(3) 2.213(9) ? . .
N(4) C(18) 3.006(9) ? . .
N(4) C(21) 3.527(9) ? . .
N(4) C(23) 3.552(11) ? . .
N(4) C(30) 2.371(11) ? . .
N(4) C(34) 2.471(9) ? . .
N(4) C(35) 3.460(11) ? . .
N(4) C(38) 3.026(10) ? . .
N(4) C(39) 3.138(11) ? . .
C(1) O(2) 3.366(13) ? . .
C(1) C(2) 2.488(14) ? . .
C(1) C(3) 2.737(13) ? . .
C(1) C(4) 2.969(12) ? . .
C(1) C(6) 3.306(12) ? . .
C(1) C(7) 3.085(12) ? . .
C(1) C(8) 3.145(12) ? . .
C(1) C(16) 3.464(11) ? . .
C(2) O(1) 3.344(12) ? . .
C(2) C(1) 2.488(14) ? . .
C(2) C(3) 3.594(16) ? . .
C(2) C(4) 3.008(15) ? . .
C(2) C(5) 2.694(13) ? . .
C(2) C(6) 3.327(14) ? . .
C(2) C(8) 3.187(12) ? . .
C(2) C(9) 2.961(12) ? . .
C(3) O(1) 3.577(11) ? . .
C(3) C(1) 2.737(13) ? . .
C(3) C(2) 3.594(16) ? . .
C(3) C(5) 2.301(14) ? . .
C(3) C(6) 2.619(14) ? . .
C(3) C(7) 3.500(12) ? . .
C(3) C(14) 3.351(13) ? . .
C(3) C(15) 3.211(12) ? . .
C(4) C(1) 2.969(12) ? . .
C(4) C(2) 3.008(15) ? . .
C(5) O(2) 3.486(12) ? . .
C(5) O(3) 3.443(11) ? . 1_554
C(5) C(2) 2.694(13) ? . .
C(5) C(3) 2.301(14) ? . .
C(5) C(6) 2.492(12) ? . .
C(5) C(10) 3.369(11) ? . .
C(5) C(11) 3.439(12) ? . .
C(6) Mo(1) 3.373(8) ? . .
C(6) C(1) 3.306(12) ? . .
C(6) C(2) 3.327(14) ? . .
C(6) C(3) 2.619(14) ? . .
C(6) C(5) 2.492(12) ? . .
C(7) C(1) 3.085(12) ? . .
C(7) C(3) 3.500(12) ? . .
C(7) C(9) 2.317(12) ? . .
C(7) C(10) 2.311(10) ? . .
C(7) C(14) 2.617(11) ? . .
C(7) C(17) 2.470(10) ? . .
C(8) C(1) 3.145(12) ? . .
C(8) C(2) 3.187(12) ? . .
C(8) C(10) 2.281(10) ? . .
C(8) C(15) 2.287(12) ? . .
C(8) C(16) 2.602(12) ? . .
C(8) C(17) 3.321(11) ? . .
C(9) C(2) 2.961(12) ? . .
C(9) C(7) 2.317(12) ? . .
C(9) C(11) 2.574(12) ? . .
C(9) C(15) 2.317(13) ? . .
C(10) C(5) 3.369(11) ? . .
C(10) C(7) 2.311(10) ? . .
C(10) C(8) 2.281(10) ? . .
C(10) C(12) 2.377(13) ? . .
C(10) C(13) 2.760(13) ? . .
C(10) C(14) 2.445(13) ? . .
C(11) Mo(1) 3.429(7) ? . .
C(11) O(3) 3.537(10) ? . 1_554
C(11) C(5) 3.439(12) ? . .
C(11) C(9) 2.574(12) ? . .
C(11) C(13) 2.406(14) ? . .
C(11) C(14) 2.821(13) ? . .
C(11) C(15) 2.464(11) ? . .
C(12) C(10) 2.377(13) ? . .
C(12) C(14) 2.424(11) ? . .
C(12) C(15) 2.792(11) ? . .
C(12) C(32) 3.509(13) ? . 1_654
C(13) C(10) 2.760(13) ? . .
C(13) C(11) 2.406(14) ? . .
C(13) C(15) 2.386(11) ? . .
C(14) Mo(1) 3.465(8) ? . .
C(14) O(4) 3.475(10) ? . .
C(14) C(3) 3.351(13) ? . .
C(14) C(7) 2.617(11) ? . .
C(14) C(10) 2.445(13) ? . .
C(14) C(11) 2.821(13) ? . .
C(14) C(12) 2.424(11) ? . .
C(14) C(16) 3.302(10) ? . .
C(15) C(3) 3.211(12) ? . .
C(15) C(8) 2.287(12) ? . .
C(15) C(9) 2.317(13) ? . .
C(15) C(11) 2.464(11) ? . .
C(15) C(12) 2.792(11) ? . .
C(15) C(13) 2.386(11) ? . .
C(15) C(16) 2.618(9) ? . .
C(15) C(17) 3.312(9) ? . .
C(16) Mo(1) 3.461(6) ? . .
C(16) N(1) 2.496(8) ? . .
C(16) C(1) 3.464(11) ? . .
C(16) C(8) 2.602(12) ? . .
C(16) C(14) 3.302(10) ? . .
C(16) C(15) 2.618(9) ? . .
C(16) C(19) 3.063(10) ? . .
C(17) N(2) 3.538(9) ? . .
C(17) N(3) 3.433(9) ? . .
C(17) C(7) 2.470(10) ? . .
C(17) C(8) 3.321(11) ? . .
C(17) C(15) 3.312(9) ? . .
C(17) C(18) 2.521(10) ? . .
C(17) C(19) 2.480(10) ? . .
C(17) C(20) 3.556(10) ? . .
C(17) C(23) 3.558(10) ? . .
C(17) C(24) 3.453(10) ? . .
C(17) C(36) 3.397(11) ? . .
C(18) N(3) 3.014(9) ? . .
C(18) N(4) 3.006(9) ? . .
C(18) C(17) 2.521(10) ? . .
C(18) C(19) 2.286(11) ? . .
C(18) C(20) 2.277(10) ? . .
C(18) C(21) 2.525(9) ? . .
C(18) C(22) 3.289(10) ? . .
C(18) C(35) 2.855(13) ? . .
C(18) C(36) 2.910(10) ? . .
C(19) O(2) 3.432(10) ? . 3_655
C(19) O(3) 3.574(9) ? . 1_455
C(19) O(4) 3.298(11) ? . 1_455
C(19) N(2) 2.166(11) ? . .
C(19) C(16) 3.063(10) ? . .
C(19) C(17) 2.480(10) ? . .
C(19) C(18) 2.286(11) ? . .
C(19) C(21) 3.541(12) ? . .
C(20) O(2) 3.301(11) ? . 3_655
C(20) O(3) 3.069(10) ? . 1_455
C(20) N(1) 2.159(9) ? . .
C(20) C(17) 3.556(10) ? . .
C(20) C(18) 2.277(10) ? . .
C(20) C(21) 2.446(12) ? . .
C(21) O(3) 3.394(10) ? . .
C(21) N(1) 3.528(9) ? . .
C(21) N(4) 3.527(9) ? . .
C(21) C(18) 2.525(9) ? . .
C(21) C(19) 3.541(12) ? . .
C(21) C(20) 2.446(12) ? . .
C(21) C(30) 3.459(11) ? . .
C(21) C(35) 3.149(11) ? . .
C(22) Mo(2) 2.693(7) ? . .
C(22) C(18) 3.289(10) ? . .
C(22) C(23) 2.400(12) ? . .
C(22) C(28) 2.909(13) ? . .
C(22) C(29) 2.383(12) ? . .
C(22) C(30) 3.588(12) ? . .
C(22) C(34) 2.896(11) ? . .
C(22) C(38) 3.304(13) ? . .
C(23) Mo(2) 3.514(9) ? . .
C(23) N(4) 3.552(11) ? . .
C(23) C(17) 3.558(10) ? . .
C(23) C(22) 2.400(12) ? . .
C(23) C(25) 2.407(11) ? . .
C(23) C(26) 2.766(13) ? . .
C(23) C(27) 2.404(14) ? . .
C(24) N(3) 2.404(10) ? . .
C(24) C(17) 3.453(10) ? . .
C(24) C(26) 2.377(14) ? . .
C(24) C(27) 2.749(13) ? . .
C(24) C(28) 2.359(11) ? . .
C(25) C(23) 2.407(11) ? . .
C(25) C(27) 2.386(12) ? . .
C(25) C(28) 2.733(11) ? . .
C(26) C(23) 2.766(13) ? . .
C(26) C(24) 2.377(14) ? . .
C(26) C(28) 2.354(12) ? . .
C(27) C(23) 2.404(14) ? . .
C(27) C(24) 2.749(13) ? . .
C(27) C(25) 2.386(12) ? . .
C(28) N(3) 2.476(11) ? . .
C(28) C(22) 2.909(13) ? . .
C(28) C(24) 2.359(11) ? . .
C(28) C(25) 2.733(11) ? . .
C(28) C(26) 2.354(12) ? . .
C(28) C(37) 3.439(11) ? . 1_455
C(29) Mo(2) 3.513(7) ? . .
C(29) N(3) 3.538(10) ? . .
C(29) C(22) 2.383(12) ? . .
C(29) C(31) 2.408(12) ? . .
C(29) C(32) 2.789(12) ? . .
C(29) C(33) 2.395(11) ? . .
C(30) N(4) 2.371(11) ? . .
C(30) C(21) 3.459(11) ? . .
C(30) C(22) 3.588(12) ? . .
C(30) C(32) 2.374(11) ? . .
C(30) C(33) 2.710(11) ? . .
C(30) C(34) 2.369(13) ? . .
C(31) C(29) 2.408(12) ? . .
C(31) C(33) 2.362(14) ? . .
C(31) C(34) 2.774(14) ? . .
C(32) C(12) 3.509(13) ? . 1_456
C(32) C(29) 2.789(12) ? . .
C(32) C(30) 2.374(11) ? . .
C(32) C(34) 2.421(13) ? . .
C(33) C(29) 2.395(11) ? . .
C(33) C(30) 2.710(11) ? . .
C(33) C(31) 2.362(14) ? . .
C(34) N(4) 2.471(9) ? . .
C(34) C(22) 2.896(11) ? . .
C(34) C(30) 2.369(13) ? . .
C(34) C(31) 2.774(14) ? . .
C(34) C(32) 2.421(13) ? . .
C(35) O(4) 3.299(10) ? . .
C(35) N(2) 3.233(11) ? . .
C(35) N(4) 3.460(11) ? . .
C(35) C(18) 2.855(13) ? . .
C(35) C(21) 3.149(11) ? . .
C(35) C(36) 2.462(11) ? . .
C(35) C(37) 3.464(12) ? . .
C(35) C(38) 3.274(12) ? . .
C(35) C(39) 2.488(13) ? . .
C(36) O(3) 3.310(10) ? . .
C(36) N(1) 3.385(10) ? . .
C(36) N(3) 3.479(10) ? . .
C(36) C(17) 3.397(11) ? . .
C(36) C(18) 2.910(10) ? . .
C(36) C(35) 2.462(11) ? . .
C(36) C(37) 2.500(12) ? . .
C(36) C(38) 3.288(12) ? . .
C(36) C(39) 3.453(13) ? . .
C(37) O(4) 3.230(10) ? . .
C(37) N(3) 3.111(10) ? . .
C(37) C(28) 3.439(11) ? . 1_655
C(37) C(35) 3.464(12) ? . .
C(37) C(36) 2.500(12) ? . .
C(37) C(39) 2.332(13) ? . .
C(38) N(3) 3.042(13) ? . .
C(38) N(4) 3.026(10) ? . .
C(38) C(22) 3.304(13) ? . .
C(38) C(35) 3.274(12) ? . .
C(38) C(36) 3.288(12) ? . .
C(39) O(3) 3.221(12) ? . .
C(39) N(4) 3.138(11) ? . .
C(39) C(35) 2.488(13) ? . .
C(39) C(36) 3.453(13) ? . .
C(39) C(37) 2.332(13) ? . .
Mo(1) H(1) 2.754 ? . .
Mo(1) H(2) 2.754 ? . .
Mo(1) H(3) 2.840 ? . .
Mo(1) H(4) 2.840 ? . .
Mo(1) H(7) 3.295 ? . .
Mo(1) H(8) 2.970 ? . .
Mo(1) H(9) 3.016 ? . .
Mo(2) H(16) 3.160 ? . .
Mo(2) H(22) 3.264 ? . .
Mo(2) H(24) 3.467 ? . .
Mo(2) H(29) 3.418 ? . .
Mo(2) H(34) 2.900 ? . .
Mo(2) H(35) 2.900 ? . .
Mo(2) H(36) 2.870 ? . .
Mo(2) H(37) 2.907 ? . .
Mo(2) H(38) 2.907 ? . .
O(1) H(2) 3.178 ? . .
O(1) H(2) 3.224 ? . 3_755
O(1) H(5) 3.476 ? . .
O(1) H(7) 3.571 ? . .
O(1) H(8) 3.088 ? . 3_655
O(1) H(15) 3.355 ? . .
O(1) H(15) 2.902 ? . 3_655
O(1) H(18) 2.879 ? . 3_655
O(2) H(3) 3.058 ? . .
O(2) H(7) 3.011 ? . .
O(2) H(18) 3.131 ? . 3_655
O(2) H(19) 2.840 ? . 3_655
O(2) H(20) 3.147 ? . 1_554
O(3) H(3) 3.020 ? . 1_556
O(3) H(4) 3.183 ? . 1_556
O(3) H(6) 3.508 ? . 3_755
O(3) H(7) 3.186 ? . 3_755
O(3) H(10) 2.855 ? . 1_556
O(3) H(19) 2.766 ? . 1_655
O(3) H(20) 2.791 ? . .
O(3) H(21) 3.582 ? . 1_655
O(3) H(22) 3.325 ? . .
O(3) H(29) 3.574 ? . .
O(3) H(37) 3.535 ? . .
O(3) H(38) 3.028 ? . .
O(4) H(5) 3.090 ? . 3_755
O(4) H(13) 2.559 ? . .
O(4) H(14) 2.922 ? . .
O(4) H(16) 3.207 ? . .
O(4) H(17) 2.980 ? . 1_655
O(4) H(18) 2.796 ? . 1_655
O(4) H(34) 3.006 ? . .
O(4) H(35) 3.576 ? . .
N(1) H(5) 3.155 ? . 3_755
N(1) H(14) 2.763 ? . .
N(1) H(15) 2.645 ? . .
N(1) H(16) 2.010 ? . .
N(1) H(17) 2.010 ? . .
N(1) H(18) 2.086 ? . .
N(1) H(19) 3.066 ? . .
N(2) H(5) 3.490 ? . 3_755
N(2) H(6) 3.103 ? . 3_755
N(2) H(18) 3.072 ? . .
N(2) H(19) 2.072 ? . .
N(2) H(20) 1.995 ? . .
N(2) H(21) 1.995 ? . .
N(2) H(22) 1.995 ? . .
N(3) H(16) 2.782 ? . .
N(3) H(17) 3.571 ? . .
N(3) H(23) 1.980 ? . .
N(3) H(24) 2.548 ? . .
N(3) H(28) 2.652 ? . .
N(3) H(34) 3.513 ? . 1_455
N(3) H(35) 2.977 ? . .
N(3) H(36) 3.007 ? . .
N(4) H(22) 2.761 ? . .
N(4) H(23) 1.979 ? . .
N(4) H(29) 2.497 ? . .
N(4) H(33) 2.680 ? . .
N(4) H(36) 2.976 ? . .
N(4) H(37) 3.017 ? . .
N(4) H(38) 3.474 ? . 1_455
C(1) H(2) 2.610 ? . .
C(1) H(5) 3.235 ? . .
C(1) H(7) 3.122 ? . .
C(1) H(8) 3.329 ? . .
C(1) H(14) 3.586 ? . .
C(1) H(15) 3.117 ? . .
C(1) H(18) 3.256 ? . 3_655
C(2) H(3) 2.576 ? . .
C(2) H(4) 3.527 ? . .
C(2) H(7) 2.737 ? . .
C(2) H(8) 3.455 ? . .
C(2) H(9) 3.076 ? . .
C(2) H(18) 3.407 ? . 3_655
C(2) H(20) 3.372 ? . 1_554
C(3) H(3) 3.157 ? . .
C(3) H(4) 2.602 ? . .
C(3) H(5) 2.728 ? . .
C(3) H(6) 3.232 ? . .
C(3) H(7) 3.173 ? . .
C(3) H(13) 3.517 ? . .
C(4) H(1) 1.971 ? . .
C(4) H(2) 1.971 ? . .
C(4) H(3) 2.020 ? . .
C(4) H(4) 2.020 ? . .
C(4) H(5) 2.077 ? . .
C(4) H(6) 2.077 ? . .
C(4) H(7) 2.077 ? . .
C(5) H(1) 2.579 ? . .
C(5) H(2) 3.165 ? . .
C(5) H(5) 3.281 ? . .
C(5) H(6) 2.761 ? . .
C(5) H(7) 2.669 ? . .
C(5) H(19) 3.262 ? . 1_654
C(5) H(21) 3.342 ? . 1_654
C(6) H(1) 3.355 ? . .
C(6) H(2) 2.766 ? . .
C(6) H(3) 2.545 ? . .
C(6) H(4) 3.253 ? . .
C(7) H(8) 2.129 ? . .
C(7) H(9) 3.257 ? . .
C(7) H(13) 2.884 ? . .
C(7) H(14) 2.055 ? . .
C(7) H(15) 2.055 ? . .
C(7) H(16) 2.704 ? . .
C(7) H(17) 2.577 ? . .
C(8) H(9) 2.149 ? . .
C(8) H(12) 3.207 ? . 1_455
C(8) H(14) 3.341 ? . .
C(8) H(15) 2.755 ? . .
C(8) H(17) 3.015 ? . .
C(9) H(8) 2.138 ? . .
C(9) H(10) 2.824 ? . .
C(9) H(12) 3.018 ? . 1_455
C(9) H(20) 3.544 ? . 1_554
C(9) H(30) 3.364 ? . 1_554
C(10) H(4) 3.242 ? . .
C(10) H(8) 3.219 ? . .
C(10) H(9) 2.151 ? . .
C(10) H(10) 2.042 ? . .
C(10) H(11) 3.221 ? . .
C(10) H(13) 3.292 ? . .
C(10) H(25) 3.270 ? . .
C(10) H(30) 3.414 ? . 1_554
C(11) H(4) 2.959 ? . .
C(11) H(9) 2.940 ? . .
C(11) H(11) 1.982 ? . .
C(11) H(12) 3.232 ? . .
C(11) H(25) 3.198 ? . .
C(11) H(29) 3.227 ? . 1_554
C(11) H(30) 3.367 ? . 1_554
C(12) H(4) 3.168 ? . .
C(12) H(10) 1.988 ? . .
C(12) H(12) 2.041 ? . .
C(12) H(13) 3.264 ? . .
C(12) H(21) 3.185 ? . 1_654
C(12) H(25) 3.093 ? . .
C(13) H(1) 3.186 ? . .
C(13) H(8) 3.364 ? . 1_655
C(13) H(9) 3.137 ? . 1_655
C(13) H(10) 3.250 ? . .
C(13) H(11) 2.046 ? . .
C(13) H(13) 1.993 ? . .
C(13) H(24) 3.536 ? . .
C(13) H(25) 3.093 ? . .
C(14) H(1) 2.782 ? . .
C(14) H(8) 3.335 ? . 1_655
C(14) H(11) 3.250 ? . .
C(14) H(12) 1.980 ? . .
C(14) H(14) 3.075 ? . .
C(14) H(16) 3.328 ? . .
C(14) H(24) 3.029 ? . .
C(14) H(25) 3.220 ? . .
C(15) H(1) 3.032 ? . .
C(15) H(8) 3.226 ? . .
C(15) H(9) 3.260 ? . .
C(15) H(10) 3.305 ? . .
C(15) H(12) 3.226 ? . .
C(15) H(13) 2.046 ? . .
C(15) H(14) 2.776 ? . .
C(15) H(15) 3.365 ? . .
C(15) H(16) 3.113 ? . .
C(15) H(17) 3.492 ? . .
C(15) H(24) 3.455 ? . .
C(15) H(25) 3.309 ? . .
C(16) H(5) 3.379 ? . 3_755
C(16) H(8) 2.887 ? . .
C(16) H(13) 3.124 ? . .
C(16) H(16) 2.059 ? . .
C(16) H(17) 2.059 ? . .
C(16) H(18) 3.017 ? . .
C(17) H(8) 3.472 ? . .
C(17) H(13) 3.594 ? . .
C(17) H(14) 2.069 ? . .
C(17) H(15) 2.069 ? . .
C(17) H(18) 2.742 ? . .
C(17) H(24) 3.257 ? . .
C(18) H(5) 3.287 ? . 3_755
C(18) H(6) 3.509 ? . 3_755
C(18) H(16) 2.598 ? . .
C(18) H(17) 3.096 ? . .
C(18) H(18) 3.176 ? . .
C(18) H(19) 3.166 ? . .
C(18) H(20) 2.959 ? . .
C(18) H(21) 3.231 ? . .
C(18) H(22) 2.662 ? . .
C(19) H(5) 3.404 ? . 3_755
C(19) H(6) 3.512 ? . 3_755
C(19) H(14) 3.433 ? . .
C(19) H(15) 2.736 ? . .
C(19) H(16) 3.265 ? . .
C(19) H(17) 2.716 ? . .
C(19) H(19) 2.019 ? . .
C(20) H(4) 3.575 ? . 1_456
C(20) H(5) 3.583 ? . 3_755
C(20) H(6) 3.129 ? . 3_755
C(20) H(18) 2.024 ? . .
C(20) H(20) 2.885 ? . .
C(20) H(21) 2.521 ? . .
C(20) H(22) 3.182 ? . .
C(21) H(4) 3.332 ? . 1_456
C(21) H(6) 3.552 ? . 3_755
C(21) H(9) 3.097 ? . 1_556
C(21) H(11) 3.420 ? . 1_456
C(21) H(19) 2.696 ? . .
C(21) H(29) 3.171 ? . .
C(22) H(28) 2.636 ? . .
C(22) H(33) 2.660 ? . .
C(22) H(34) 3.495 ? . 1_455
C(22) H(36) 3.064 ? . .
C(22) H(36) 3.437 ? . 4_455
C(22) H(38) 3.221 ? . 1_455
C(23) H(16) 2.862 ? . .
C(23) H(17) 3.437 ? . .
C(23) H(23) 2.615 ? . .
C(23) H(24) 2.007 ? . .
C(23) H(25) 3.245 ? . .
C(23) H(27) 3.240 ? . .
C(23) H(27) 3.141 ? . 4_555
C(23) H(28) 2.001 ? . .
C(23) H(34) 3.343 ? . 1_455
C(23) H(35) 3.243 ? . .
C(24) H(16) 2.619 ? . .
C(24) H(17) 3.448 ? . .
C(24) H(25) 2.022 ? . .
C(24) H(26) 3.218 ? . .
C(24) H(27) 2.887 ? . 4_555
C(24) H(28) 3.198 ? . .
C(24) H(35) 2.923 ? . .
C(25) H(16) 3.573 ? . .
C(25) H(24) 2.013 ? . .
C(25) H(26) 2.002 ? . .
C(25) H(27) 3.226 ? . .
C(25) H(27) 2.794 ? . 4_555
C(25) H(30) 3.374 ? . 1_554
C(26) H(24) 3.215 ? . .
C(26) H(25) 2.011 ? . .
C(26) H(27) 2.010 ? . .
C(26) H(27) 2.926 ? . 4_555
C(26) H(28) 3.189 ? . .
C(26) H(30) 3.020 ? . 1_554
C(26) H(31) 3.416 ? . 1_554
C(26) H(31) 3.269 ? . 4_554
C(27) H(25) 3.225 ? . .
C(27) H(26) 2.000 ? . .
C(27) H(27) 3.158 ? . 4_555
C(27) H(28) 1.985 ? . .
C(27) H(35) 3.546 ? . 1_455
C(28) H(23) 2.650 ? . .
C(28) H(24) 3.202 ? . .
C(28) H(26) 3.193 ? . .
C(28) H(27) 2.003 ? . .
C(28) H(27) 3.251 ? . 4_555
C(28) H(34) 2.988 ? . 1_455
C(28) H(35) 3.336 ? . 1_455
C(28) H(36) 3.523 ? . 4_455
C(29) H(11) 3.408 ? . 1_456
C(29) H(22) 2.765 ? . .
C(29) H(23) 2.599 ? . .
C(29) H(29) 1.994 ? . .
C(29) H(30) 3.240 ? . .
C(29) H(32) 3.230 ? . .
C(29) H(32) 3.575 ? . 4_555
C(29) H(33) 2.024 ? . .
C(29) H(37) 3.294 ? . .
C(29) H(38) 3.564 ? . 1_455
C(30) H(10) 3.246 ? . 1_556
C(30) H(11) 3.223 ? . 1_456
C(30) H(22) 2.513 ? . .
C(30) H(30) 2.008 ? . .
C(30) H(31) 3.218 ? . .
C(30) H(32) 3.236 ? . 4_555
C(30) H(33) 3.216 ? . .
C(30) H(37) 2.922 ? . .
C(31) H(9) 3.478 ? . 1_556
C(31) H(10) 3.581 ? . 1_556
C(31) H(11) 2.975 ? . 1_456
C(31) H(12) 3.214 ? . 1_456
C(31) H(22) 3.417 ? . .
C(31) H(26) 2.973 ? . 1_556
C(31) H(29) 1.993 ? . .
C(31) H(31) 2.017 ? . .
C(31) H(32) 3.200 ? . .
C(31) H(32) 2.933 ? . 4_555
C(32) H(11) 2.886 ? . 1_456
C(32) H(12) 3.405 ? . 1_456
C(32) H(26) 3.132 ? . 1_556
C(32) H(26) 3.408 ? . 4_456
C(32) H(29) 3.208 ? . .
C(32) H(30) 2.015 ? . .
C(32) H(32) 1.990 ? . .
C(32) H(32) 2.972 ? . 4_555
C(32) H(33) 3.255 ? . .
C(33) H(11) 3.063 ? . 1_456
C(33) H(30) 3.206 ? . .
C(33) H(31) 2.005 ? . .
C(33) H(32) 3.292 ? . 4_555
C(33) H(33) 2.040 ? . .
C(34) H(11) 3.318 ? . 1_456
C(34) H(23) 2.635 ? . .
C(34) H(29) 3.206 ? . .
C(34) H(31) 3.259 ? . .
C(34) H(32) 2.023 ? . .
C(34) H(37) 3.409 ? . 1_455
C(34) H(38) 3.285 ? . 1_455
C(35) H(7) 3.600 ? . 3_755
C(35) H(10) 3.277 ? . 1_556
C(35) H(20) 2.869 ? . .
C(35) H(22) 2.922 ? . .
C(35) H(29) 3.153 ? . .
C(35) H(34) 3.547 ? . .
C(35) H(37) 2.931 ? . .
C(35) H(38) 2.567 ? . .
C(36) H(5) 3.280 ? . 3_755
C(36) H(13) 3.189 ? . .
C(36) H(14) 3.271 ? . .
C(36) H(16) 2.795 ? . .
C(36) H(18) 3.453 ? . 1_655
C(36) H(24) 3.190 ? . .
C(36) H(34) 2.551 ? . .
C(36) H(35) 2.964 ? . .
C(36) H(38) 3.518 ? . .
C(37) H(24) 3.020 ? . .
C(37) H(28) 3.021 ? . 1_655
C(37) H(36) 2.062 ? . .
C(37) H(37) 3.200 ? . .
C(37) H(38) 2.561 ? . .
C(38) H(23) 3.521 ? . 1_655
C(38) H(28) 3.337 ? . 1_655
C(38) H(34) 2.006 ? . .
C(38) H(35) 2.007 ? . .
C(38) H(37) 2.002 ? . .
C(38) H(38) 2.002 ? . .
C(39) H(23) 3.484 ? . 1_655
C(39) H(29) 2.989 ? . .
C(39) H(33) 3.140 ? . 1_655
C(39) H(34) 2.562 ? . .
C(39) H(35) 3.199 ? . .
C(39) H(36) 2.057 ? . .
H(1) Mo(1) 2.754 ? . .
H(1) C(4) 1.971 ? . .
H(1) C(5) 2.579 ? . .
H(1) C(6) 3.355 ? . .
H(1) C(13) 3.186 ? . .
H(1) C(14) 2.782 ? . .
H(1) C(15) 3.032 ? . .
H(1) H(2) 1.614 ? . .
H(1) H(3) 3.522 ? . .
H(1) H(4) 2.508 ? . .
H(1) H(5) 3.511 ? . .
H(1) H(8) 2.873 ? . 1_655
H(1) H(12) 3.559 ? . .
H(1) H(13) 2.925 ? . .
H(2) Mo(1) 2.754 ? . .
H(2) O(1) 3.178 ? . .
H(2) O(1) 3.224 ? . 3_755
H(2) C(1) 2.610 ? . .
H(2) C(4) 1.971 ? . .
H(2) C(5) 3.165 ? . .
H(2) C(6) 2.766 ? . .
H(2) H(1) 1.614 ? . .
H(2) H(2) 3.462 ? . 3_755
H(2) H(4) 3.543 ? . .
H(2) H(5) 2.527 ? . .
H(2) H(6) 3.448 ? . .
H(2) H(7) 3.356 ? . .
H(2) H(14) 3.565 ? . .
H(2) H(14) 3.054 ? . 3_755
H(2) H(15) 3.227 ? . 3_755
H(3) Mo(1) 2.840 ? . .
H(3) O(2) 3.058 ? . .
H(3) O(3) 3.020 ? . 1_554
H(3) C(2) 2.576 ? . .
H(3) C(3) 3.157 ? . .
H(3) C(4) 2.020 ? . .
H(3) C(6) 2.545 ? . .
H(3) H(1) 3.522 ? . .
H(3) H(4) 1.619 ? . .
H(3) H(5) 3.465 ? . .
H(3) H(6) 2.657 ? . .
H(3) H(7) 2.470 ? . .
H(3) H(7) 3.543 ? . 3_754
H(3) H(19) 2.891 ? . 1_654
H(4) Mo(1) 2.840 ? . .
H(4) O(3) 3.183 ? . 1_554
H(4) C(2) 3.527 ? . .
H(4) C(3) 2.602 ? . .
H(4) C(4) 2.020 ? . .
H(4) C(6) 3.253 ? . .
H(4) C(10) 3.242 ? . .
H(4) C(11) 2.959 ? . .
H(4) C(12) 3.168 ? . .
H(4) C(20) 3.575 ? . 1_654
H(4) C(21) 3.332 ? . 1_654
H(4) H(1) 2.508 ? . .
H(4) H(2) 3.543 ? . .
H(4) H(3) 1.619 ? . .
H(4) H(6) 3.363 ? . .
H(4) H(7) 3.568 ? . .
H(4) H(10) 3.184 ? . .
H(4) H(11) 3.518 ? . .
H(4) H(19) 2.861 ? . 1_654
H(4) H(21) 2.418 ? . 1_654
H(5) O(1) 3.476 ? . .
H(5) O(4) 3.090 ? . 3_755
H(5) N(1) 3.155 ? . 3_755
H(5) N(2) 3.490 ? . 3_755
H(5) C(1) 3.235 ? . .
H(5) C(3) 2.728 ? . .
H(5) C(4) 2.077 ? . .
H(5) C(5) 3.281 ? . .
H(5) C(16) 3.379 ? . 3_755
H(5) C(18) 3.287 ? . 3_755
H(5) C(19) 3.404 ? . 3_755
H(5) C(20) 3.583 ? . 3_755
H(5) C(36) 3.280 ? . 3_755
H(5) H(1) 3.511 ? . .
H(5) H(2) 2.527 ? . .
H(5) H(3) 3.465 ? . .
H(5) H(6) 1.568 ? . .
H(5) H(7) 1.568 ? . .
H(5) H(14) 2.730 ? . 3_755
H(5) H(15) 3.376 ? . 3_755
H(6) O(3) 3.508 ? . 3_755
H(6) N(2) 3.103 ? . 3_755
H(6) C(3) 3.232 ? . .
H(6) C(4) 2.077 ? . .
H(6) C(5) 2.761 ? . .
H(6) C(18) 3.509 ? . 3_755
H(6) C(19) 3.512 ? . 3_755
H(6) C(20) 3.129 ? . 3_755
H(6) C(21) 3.552 ? . 3_755
H(6) H(2) 3.448 ? . .
H(6) H(3) 2.657 ? . .
H(6) H(4) 3.363 ? . .
H(6) H(5) 1.568 ? . .
H(6) H(7) 1.568 ? . .
H(6) H(19) 3.368 ? . 3_755
H(6) H(20) 3.030 ? . 3_755
H(7) Mo(1) 3.295 ? . .
H(7) O(1) 3.571 ? . .
H(7) O(2) 3.011 ? . .
H(7) O(3) 3.186 ? . 3_755
H(7) C(1) 3.122 ? . .
H(7) C(2) 2.737 ? . .
H(7) C(3) 3.173 ? . .
H(7) C(4) 2.077 ? . .
H(7) C(5) 2.669 ? . .
H(7) C(35) 3.600 ? . 3_755
H(7) H(2) 3.356 ? . .
H(7) H(3) 2.470 ? . .
H(7) H(3) 3.543 ? . 3_754
H(7) H(4) 3.568 ? . .
H(7) H(5) 1.568 ? . .
H(7) H(6) 1.568 ? . .
H(7) H(18) 3.088 ? . 3_655
H(7) H(19) 3.299 ? . 3_655
H(8) Mo(1) 2.970 ? . .
H(8) O(1) 3.088 ? . 3_655
H(8) C(1) 3.329 ? . .
H(8) C(2) 3.455 ? . .
H(8) C(7) 2.129 ? . .
H(8) C(9) 2.138 ? . .
H(8) C(10) 3.219 ? . .
H(8) C(13) 3.364 ? . 1_455
H(8) C(14) 3.335 ? . 1_455
H(8) C(15) 3.226 ? . .
H(8) C(16) 2.887 ? . .
H(8) C(17) 3.472 ? . .
H(8) H(1) 2.873 ? . 1_455
H(8) H(9) 2.559 ? . .
H(8) H(12) 2.959 ? . 1_455
H(8) H(13) 2.907 ? . 1_455
H(8) H(15) 2.750 ? . .
H(8) H(17) 3.006 ? . .
H(9) Mo(1) 3.016 ? . .
H(9) C(2) 3.076 ? . .
H(9) C(7) 3.257 ? . .
H(9) C(8) 2.149 ? . .
H(9) C(10) 2.151 ? . .
H(9) C(11) 2.940 ? . .
H(9) C(13) 3.137 ? . 1_455
H(9) C(15) 3.260 ? . .
H(9) C(21) 3.097 ? . 1_554
H(9) C(31) 3.478 ? . 1_554
H(9) H(8) 2.559 ? . .
H(9) H(10) 2.876 ? . .
H(9) H(11) 3.495 ? . 1_455
H(9) H(12) 2.592 ? . 1_455
H(9) H(20) 2.803 ? . 1_554
H(9) H(21) 2.987 ? . 1_554
H(9) H(22) 2.978 ? . 1_554
H(9) H(29) 3.313 ? . 1_554
H(9) H(30) 3.067 ? . 1_554
H(10) O(3) 2.855 ? . 1_554
H(10) C(9) 2.824 ? . .
H(10) C(10) 2.042 ? . .
H(10) C(12) 1.988 ? . .
H(10) C(13) 3.250 ? . .
H(10) C(15) 3.305 ? . .
H(10) C(30) 3.246 ? . 1_554
H(10) C(31) 3.581 ? . 1_554
H(10) C(35) 3.277 ? . 1_554
H(10) H(4) 3.184 ? . .
H(10) H(9) 2.876 ? . .
H(10) H(11) 2.280 ? . .
H(10) H(22) 3.559 ? . 1_554
H(10) H(29) 2.445 ? . 1_554
H(10) H(30) 3.147 ? . 1_554
H(10) H(37) 3.124 ? . 1_554
H(10) H(38) 3.594 ? . 1_554
H(11) C(10) 3.221 ? . .
H(11) C(11) 1.982 ? . .
H(11) C(13) 2.046 ? . .
H(11) C(14) 3.250 ? . .
H(11) C(21) 3.420 ? . 1_654
H(11) C(29) 3.408 ? . 1_654
H(11) C(30) 3.223 ? . 1_654
H(11) C(31) 2.975 ? . 1_654
H(11) C(32) 2.886 ? . 1_654
H(11) C(33) 3.063 ? . 1_654
H(11) C(34) 3.318 ? . 1_654
H(11) H(4) 3.518 ? . .
H(11) H(9) 3.495 ? . 1_655
H(11) H(10) 2.280 ? . .
H(11) H(12) 2.332 ? . .
H(11) H(21) 2.865 ? . 1_654
H(11) H(22) 3.084 ? . 1_654
H(11) H(25) 3.545 ? . .
H(11) H(30) 3.401 ? . 1_654
H(11) H(31) 3.264 ? . 1_654
H(11) H(32) 3.539 ? . 1_654
H(12) C(8) 3.207 ? . 1_655
H(12) C(9) 3.018 ? . 1_655
H(12) C(11) 3.232 ? . .
H(12) C(12) 2.041 ? . .
H(12) C(14) 1.980 ? . .
H(12) C(15) 3.226 ? . .
H(12) C(31) 3.214 ? . 1_654
H(12) C(32) 3.405 ? . 1_654
H(12) H(1) 3.559 ? . .
H(12) H(8) 2.959 ? . 1_655
H(12) H(9) 2.592 ? . 1_655
H(12) H(11) 2.332 ? . .
H(12) H(13) 2.276 ? . .
H(12) H(25) 3.538 ? . .
H(12) H(30) 2.973 ? . 1_654
H(12) H(31) 3.309 ? . 1_654
H(13) O(4) 2.559 ? . .
H(13) C(3) 3.517 ? . .
H(13) C(7) 2.884 ? . .
H(13) C(10) 3.292 ? . .
H(13) C(12) 3.264 ? . .
H(13) C(13) 1.993 ? . .
H(13) C(15) 2.046 ? . .
H(13) C(16) 3.124 ? . .
H(13) C(17) 3.594 ? . .
H(13) C(36) 3.189 ? . .
H(13) H(1) 2.925 ? . .
H(13) H(8) 2.907 ? . 1_655
H(13) H(12) 2.276 ? . .
H(13) H(14) 2.671 ? . .
H(13) H(16) 3.048 ? . .
H(13) H(24) 2.920 ? . .
H(14) O(4) 2.922 ? . .
H(14) N(1) 2.763 ? . .
H(14) C(1) 3.586 ? . .
H(14) C(7) 2.055 ? . .
H(14) C(8) 3.341 ? . .
H(14) C(14) 3.075 ? . .
H(14) C(15) 2.776 ? . .
H(14) C(17) 2.069 ? . .
H(14) C(19) 3.433 ? . .
H(14) C(36) 3.271 ? . .
H(14) H(2) 3.565 ? . .
H(14) H(2) 3.054 ? . 3_755
H(14) H(5) 2.730 ? . 3_755
H(14) H(13) 2.671 ? . .
H(14) H(15) 1.573 ? . .
H(14) H(16) 2.322 ? . .
H(14) H(17) 2.837 ? . .
H(14) H(18) 3.537 ? . .
H(15) O(1) 3.355 ? . .
H(15) O(1) 2.902 ? . 3_655
H(15) N(1) 2.645 ? . .
H(15) C(1) 3.117 ? . .
H(15) C(7) 2.055 ? . .
H(15) C(8) 2.755 ? . .
H(15) C(15) 3.365 ? . .
H(15) C(17) 2.069 ? . .
H(15) C(19) 2.736 ? . .
H(15) H(2) 3.227 ? . 3_755
H(15) H(5) 3.376 ? . 3_755
H(15) H(8) 2.750 ? . .
H(15) H(14) 1.573 ? . .
H(15) H(16) 2.838 ? . .
H(15) H(17) 2.415 ? . .
H(15) H(18) 2.446 ? . .
H(16) Mo(2) 3.160 ? . .
H(16) O(4) 3.207 ? . .
H(16) N(1) 2.010 ? . .
H(16) N(3) 2.782 ? . .
H(16) C(7) 2.704 ? . .
H(16) C(14) 3.328 ? . .
H(16) C(15) 3.113 ? . .
H(16) C(16) 2.059 ? . .
H(16) C(18) 2.598 ? . .
H(16) C(19) 3.265 ? . .
H(16) C(23) 2.862 ? . .
H(16) C(24) 2.619 ? . .
H(16) C(25) 3.573 ? . .
H(16) C(36) 2.795 ? . .
H(16) H(13) 3.048 ? . .
H(16) H(14) 2.322 ? . .
H(16) H(15) 2.838 ? . .
H(16) H(17) 1.568 ? . .
H(16) H(24) 2.320 ? . .
H(17) O(4) 2.980 ? . 1_455
H(17) N(1) 2.010 ? . .
H(17) N(3) 3.571 ? . .
H(17) C(7) 2.577 ? . .
H(17) C(8) 3.015 ? . .
H(17) C(15) 3.492 ? . .
H(17) C(16) 2.059 ? . .
H(17) C(18) 3.096 ? . .
H(17) C(19) 2.716 ? . .
H(17) C(23) 3.437 ? . .
H(17) C(24) 3.448 ? . .
H(17) H(8) 3.006 ? . .
H(17) H(14) 2.837 ? . .
H(17) H(15) 2.415 ? . .
H(17) H(16) 1.568 ? . .
H(17) H(18) 2.790 ? . .
H(17) H(24) 3.504 ? . .
H(17) H(34) 2.991 ? . 1_455
H(18) O(1) 2.879 ? . 3_655
H(18) O(2) 3.131 ? . 3_655
H(18) O(4) 2.796 ? . 1_455
H(18) N(1) 2.086 ? . .
H(18) N(2) 3.072 ? . .
H(18) C(1) 3.256 ? . 3_655
H(18) C(2) 3.407 ? . 3_655
H(18) C(16) 3.017 ? . .
H(18) C(17) 2.742 ? . .
H(18) C(18) 3.176 ? . .
H(18) C(20) 2.024 ? . .
H(18) C(36) 3.453 ? . 1_455
H(18) H(7) 3.088 ? . 3_655
H(18) H(14) 3.537 ? . .
H(18) H(15) 2.446 ? . .
H(18) H(17) 2.790 ? . .
H(18) H(19) 2.438 ? . .
H(19) O(2) 2.840 ? . 3_655
H(19) O(3) 2.766 ? . 1_455
H(19) N(1) 3.066 ? . .
H(19) N(2) 2.072 ? . .
H(19) C(5) 3.262 ? . 1_456
H(19) C(18) 3.166 ? . .
H(19) C(19) 2.019 ? . .
H(19) C(21) 2.696 ? . .
H(19) H(3) 2.891 ? . 1_456
H(19) H(4) 2.861 ? . 1_456
H(19) H(6) 3.368 ? . 3_755
H(19) H(7) 3.299 ? . 3_655
H(19) H(18) 2.438 ? . .
H(19) H(20) 3.060 ? . .
H(19) H(21) 2.463 ? . .
H(19) H(22) 3.535 ? . .
H(20) O(2) 3.147 ? . 1_556
H(20) O(3) 2.791 ? . .
H(20) N(2) 1.995 ? . .
H(20) C(2) 3.372 ? . 1_556
H(20) C(9) 3.544 ? . 1_556
H(20) C(18) 2.959 ? . .
H(20) C(20) 2.885 ? . .
H(20) C(35) 2.869 ? . .
H(20) H(6) 3.030 ? . 3_755
H(20) H(9) 2.803 ? . 1_556
H(20) H(19) 3.060 ? . .
H(20) H(21) 1.568 ? . .
H(20) H(22) 1.568 ? . .
H(20) H(29) 3.379 ? . .
H(21) O(3) 3.582 ? . 1_455
H(21) N(2) 1.995 ? . .
H(21) C(5) 3.342 ? . 1_456
H(21) C(12) 3.185 ? . 1_456
H(21) C(18) 3.231 ? . .
H(21) C(20) 2.521 ? . .
H(21) H(4) 2.418 ? . 1_456
H(21) H(9) 2.987 ? . 1_556
H(21) H(11) 2.865 ? . 1_456
H(21) H(19) 2.463 ? . .
H(21) H(20) 1.568 ? . .
H(21) H(22) 1.568 ? . .
H(22) Mo(2) 3.264 ? . .
H(22) O(3) 3.325 ? . .
H(22) N(2) 1.995 ? . .
H(22) N(4) 2.761 ? . .
H(22) C(18) 2.662 ? . .
H(22) C(20) 3.182 ? . .
H(22) C(29) 2.765 ? . .
H(22) C(30) 2.513 ? . .
H(22) C(31) 3.417 ? . .
H(22) C(35) 2.922 ? . .
H(22) H(9) 2.978 ? . 1_556
H(22) H(10) 3.559 ? . 1_556
H(22) H(11) 3.084 ? . 1_456
H(22) H(19) 3.535 ? . .
H(22) H(20) 1.568 ? . .
H(22) H(21) 1.568 ? . .
H(22) H(29) 2.260 ? . .
H(23) N(3) 1.980 ? . .
H(23) N(4) 1.979 ? . .
H(23) C(23) 2.615 ? . .
H(23) C(28) 2.650 ? . .
H(23) C(29) 2.599 ? . .
H(23) C(34) 2.635 ? . .
H(23) C(38) 3.521 ? . 1_455
H(23) C(39) 3.484 ? . 1_455
H(23) H(28) 2.109 ? . .
H(23) H(33) 2.128 ? . .
H(23) H(34) 3.261 ? . 1_455
H(23) H(36) 2.708 ? . 4_455
H(23) H(38) 2.979 ? . 1_455
H(24) Mo(2) 3.467 ? . .
H(24) N(3) 2.548 ? . .
H(24) C(13) 3.536 ? . .
H(24) C(14) 3.029 ? . .
H(24) C(15) 3.455 ? . .
H(24) C(17) 3.257 ? . .
H(24) C(23) 2.007 ? . .
H(24) C(25) 2.013 ? . .
H(24) C(26) 3.215 ? . .
H(24) C(28) 3.202 ? . .
H(24) C(36) 3.190 ? . .
H(24) C(37) 3.020 ? . .
H(24) H(13) 2.920 ? . .
H(24) H(16) 2.320 ? . .
H(24) H(17) 3.504 ? . .
H(24) H(25) 2.314 ? . .
H(24) H(27) 3.335 ? . 4_555
H(24) H(35) 2.388 ? . .
H(25) C(10) 3.270 ? . .
H(25) C(11) 3.198 ? . .
H(25) C(12) 3.093 ? . .
H(25) C(13) 3.093 ? . .
H(25) C(14) 3.220 ? . .
H(25) C(15) 3.309 ? . .
H(25) C(23) 3.245 ? . .
H(25) C(24) 2.022 ? . .
H(25) C(26) 2.011 ? . .
H(25) C(27) 3.225 ? . .
H(25) H(11) 3.545 ? . .
H(25) H(12) 3.538 ? . .
H(25) H(24) 2.314 ? . .
H(25) H(26) 2.303 ? . .
H(25) H(27) 3.218 ? . 4_555
H(25) H(30) 3.134 ? . 1_554
H(26) C(24) 3.218 ? . .
H(26) C(25) 2.002 ? . .
H(26) C(27) 2.000 ? . .
H(26) C(28) 3.193 ? . .
H(26) C(31) 2.973 ? . 1_554
H(26) C(32) 3.132 ? . 1_554
H(26) C(32) 3.408 ? . 4_554
H(26) H(25) 2.303 ? . .
H(26) H(27) 2.302 ? . .
H(26) H(27) 3.400 ? . 4_555
H(26) H(30) 2.451 ? . 1_554
H(26) H(31) 2.772 ? . 1_554
H(26) H(31) 2.702 ? . 4_554
H(26) H(32) 3.126 ? . 4_554
H(27) C(23) 3.240 ? . .
H(27) C(23) 3.141 ? . 4_455
H(27) C(24) 2.887 ? . 4_455
H(27) C(25) 3.226 ? . .
H(27) C(25) 2.794 ? . 4_455
H(27) C(26) 2.010 ? . .
H(27) C(26) 2.926 ? . 4_455
H(27) C(27) 3.158 ? . 4_455
H(27) C(28) 2.003 ? . .
H(27) C(28) 3.251 ? . 4_455
H(27) H(24) 3.335 ? . 4_455
H(27) H(25) 3.218 ? . 4_455
H(27) H(26) 2.302 ? . .
H(27) H(26) 3.400 ? . 4_455
H(27) H(28) 2.283 ? . .
H(27) H(31) 3.462 ? . 1_554
H(27) H(35) 3.418 ? . 1_455
H(27) H(35) 3.487 ? . 4_455
H(28) N(3) 2.652 ? . .
H(28) C(22) 2.636 ? . .
H(28) C(23) 2.001 ? . .
H(28) C(24) 3.198 ? . .
H(28) C(26) 3.189 ? . .
H(28) C(27) 1.985 ? . .
H(28) C(37) 3.021 ? . 1_455
H(28) C(38) 3.337 ? . 1_455
H(28) H(23) 2.109 ? . .
H(28) H(27) 2.283 ? . .
H(28) H(34) 2.727 ? . 1_455
H(28) H(35) 3.010 ? . 1_455
H(28) H(35) 3.430 ? . 4_455
H(28) H(36) 3.446 ? . 1_455
H(28) H(36) 2.891 ? . 4_455
H(29) Mo(2) 3.418 ? . .
H(29) O(3) 3.574 ? . .
H(29) N(4) 2.497 ? . .
H(29) C(11) 3.227 ? . 1_556
H(29) C(21) 3.171 ? . .
H(29) C(29) 1.994 ? . .
H(29) C(31) 1.993 ? . .
H(29) C(32) 3.208 ? . .
H(29) C(34) 3.206 ? . .
H(29) C(35) 3.153 ? . .
H(29) C(39) 2.989 ? . .
H(29) H(9) 3.313 ? . 1_556
H(29) H(10) 2.445 ? . 1_556
H(29) H(20) 3.379 ? . .
H(29) H(22) 2.260 ? . .
H(29) H(30) 2.287 ? . .
H(29) H(37) 2.353 ? . .
H(30) C(9) 3.364 ? . 1_556
H(30) C(10) 3.414 ? . 1_556
H(30) C(11) 3.367 ? . 1_556
H(30) C(25) 3.374 ? . 1_556
H(30) C(26) 3.020 ? . 1_556
H(30) C(29) 3.240 ? . .
H(30) C(30) 2.008 ? . .
H(30) C(32) 2.015 ? . .
H(30) C(33) 3.206 ? . .
H(30) H(9) 3.067 ? . 1_556
H(30) H(10) 3.147 ? . 1_556
H(30) H(11) 3.401 ? . 1_456
H(30) H(12) 2.973 ? . 1_456
H(30) H(25) 3.134 ? . 1_556
H(30) H(26) 2.451 ? . 1_556
H(30) H(29) 2.287 ? . .
H(30) H(31) 2.321 ? . .
H(30) H(32) 3.253 ? . 4_555
H(31) C(26) 3.416 ? . 1_556
H(31) C(26) 3.269 ? . 4_456
H(31) C(30) 3.218 ? . .
H(31) C(31) 2.017 ? . .
H(31) C(33) 2.005 ? . .
H(31) C(34) 3.259 ? . .
H(31) H(11) 3.264 ? . 1_456
H(31) H(12) 3.309 ? . 1_456
H(31) H(26) 2.772 ? . 1_556
H(31) H(26) 2.702 ? . 4_456
H(31) H(27) 3.462 ? . 1_556
H(31) H(30) 2.321 ? . .
H(31) H(32) 2.289 ? . .
H(31) H(32) 3.320 ? . 4_555
H(32) C(29) 3.230 ? . .
H(32) C(29) 3.575 ? . 4_455
H(32) C(30) 3.236 ? . 4_455
H(32) C(31) 3.200 ? . .
H(32) C(31) 2.933 ? . 4_455
H(32) C(32) 1.990 ? . .
H(32) C(32) 2.972 ? . 4_455
H(32) C(33) 3.292 ? . 4_455
H(32) C(34) 2.023 ? . .
H(32) H(11) 3.539 ? . 1_456
H(32) H(26) 3.126 ? . 4_456
H(32) H(30) 3.253 ? . 4_455
H(32) H(31) 2.289 ? . .
H(32) H(31) 3.320 ? . 4_455
H(32) H(33) 2.327 ? . .
H(33) N(4) 2.680 ? . .
H(33) C(22) 2.660 ? . .
H(33) C(29) 2.024 ? . .
H(33) C(30) 3.216 ? . .
H(33) C(32) 3.255 ? . .
H(33) C(33) 2.040 ? . .
H(33) C(39) 3.140 ? . 1_455
H(33) H(23) 2.128 ? . .
H(33) H(32) 2.327 ? . .
H(33) H(36) 3.134 ? . 4_455
H(33) H(37) 2.929 ? . 1_455
H(33) H(38) 2.883 ? . 1_455
H(34) Mo(2) 2.900 ? . .
H(34) O(4) 3.006 ? . .
H(34) N(3) 3.513 ? . 1_655
H(34) C(22) 3.495 ? . 1_655
H(34) C(23) 3.343 ? . 1_655
H(34) C(28) 2.988 ? . 1_655
H(34) C(35) 3.547 ? . .
H(34) C(36) 2.551 ? . .
H(34) C(38) 2.006 ? . .
H(34) C(39) 2.562 ? . .
H(34) H(17) 2.991 ? . 1_655
H(34) H(23) 3.261 ? . 1_655
H(34) H(28) 2.727 ? . 1_655
H(34) H(35) 1.625 ? . .
H(34) H(36) 2.791 ? . .
H(34) H(37) 3.500 ? . .
H(34) H(38) 2.410 ? . .
H(35) Mo(2) 2.900 ? . .
H(35) O(4) 3.576 ? . .
H(35) N(3) 2.977 ? . .
H(35) C(23) 3.243 ? . .
H(35) C(24) 2.923 ? . .
H(35) C(27) 3.546 ? . 1_655
H(35) C(28) 3.336 ? . 1_655
H(35) C(36) 2.964 ? . .
H(35) C(38) 2.007 ? . .
H(35) C(39) 3.199 ? . .
H(35) H(24) 2.388 ? . .
H(35) H(27) 3.418 ? . 1_655
H(35) H(27) 3.487 ? . 4_555
H(35) H(28) 3.010 ? . 1_655
H(35) H(28) 3.430 ? . 4_555
H(35) H(34) 1.625 ? . .
H(35) H(36) 2.326 ? . .
H(35) H(38) 3.499 ? . .
H(36) Mo(2) 2.870 ? . .
H(36) N(3) 3.007 ? . .
H(36) N(4) 2.976 ? . .
H(36) C(22) 3.064 ? . .
H(36) C(22) 3.437 ? . 4_555
H(36) C(28) 3.523 ? . 4_555
H(36) C(37) 2.062 ? . .
H(36) C(39) 2.057 ? . .
H(36) H(23) 2.708 ? . 4_555
H(36) H(28) 3.446 ? . 1_655
H(36) H(28) 2.891 ? . 4_555
H(36) H(33) 3.134 ? . 4_555
H(36) H(34) 2.791 ? . .
H(36) H(35) 2.326 ? . .
H(36) H(37) 2.322 ? . .
H(36) H(38) 2.787 ? . .
H(37) Mo(2) 2.907 ? . .
H(37) O(3) 3.535 ? . .
H(37) N(4) 3.017 ? . .
H(37) C(29) 3.294 ? . .
H(37) C(30) 2.922 ? . .
H(37) C(34) 3.409 ? . 1_655
H(37) C(35) 2.931 ? . .
H(37) C(37) 3.200 ? . .
H(37) C(38) 2.002 ? . .
H(37) H(10) 3.124 ? . 1_556
H(37) H(29) 2.353 ? . .
H(37) H(33) 2.929 ? . 1_655
H(37) H(34) 3.500 ? . .
H(37) H(36) 2.322 ? . .
H(37) H(38) 1.626 ? . .
H(38) Mo(2) 2.907 ? . .
H(38) O(3) 3.028 ? . .
H(38) N(4) 3.474 ? . 1_655
H(38) C(22) 3.221 ? . 1_655
H(38) C(29) 3.564 ? . 1_655
H(38) C(34) 3.285 ? . 1_655
H(38) C(35) 2.567 ? . .
H(38) C(36) 3.518 ? . .
H(38) C(37) 2.561 ? . .
H(38) C(38) 2.002 ? . .
H(38) H(10) 3.594 ? . 1_556
H(38) H(23) 2.979 ? . 1_655
H(38) H(33) 2.883 ? . 1_655
H(38) H(34) 2.410 ? . .
H(38) H(35) 3.499 ? . .
H(38) H(36) 2.787 ? . .
H(38) H(37) 1.626 ? . .
C(11) H(4) 2.959(8) ? . .
C(14) H(1) 2.782(7) ? . .

loop_
_geom_torsion_atom_site_label_1
_geom_torsion_atom_site_label_2
_geom_torsion_atom_site_label_3
_geom_torsion_atom_site_label_4
_geom_torsion
_geom_torsion_publ_flag
_geom_torsion_site_symmetry_1
_geom_torsion_site_symmetry_2
_geom_torsion_site_symmetry_3
_geom_torsion_site_symmetry_4
C(1) Mo(1) C(2) O(2) 146(111) ? . . . .
C(2) Mo(1) C(1) O(1) -62(21) ? . . . .
C(1) Mo(1) C(3) C(4) 97.0(6) ? . . . .
C(3) Mo(1) C(1) O(1) 173(10) ? . . . .
C(1) Mo(1) C(4) C(3) -80.1(6) ? . . . .
C(1) Mo(1) C(4) C(5) 152.3(6) ? . . . .
C(1) Mo(1) C(4) C(6) 43.4(9) ? . . . .
C(4) Mo(1) C(1) O(1) -153(21) ? . . . .
C(1) Mo(1) C(5) C(4) -32.0(7) ? . . . .
C(5) Mo(1) C(1) O(1) -135(21) ? . . . .
C(1) Mo(1) C(7) C(8) -96.2(5) ? . . . .
C(1) Mo(1) C(7) C(15) 150.6(5) ? . . . .
C(1) Mo(1) C(7) C(16) 25.1(7) ? . . . .
C(7) Mo(1) C(1) O(1) 72(21) ? . . . .
C(1) Mo(1) C(8) C(7) 86.2(5) ? . . . .
C(1) Mo(1) C(8) C(9) -156.5(5) ? . . . .
C(8) Mo(1) C(1) O(1) 36(21) ? . . . .
C(1) Mo(1) C(9) C(8) 30.0(7) ? . . . .
C(1) Mo(1) C(9) C(10) 143.0(5) ? . . . .
C(9) Mo(1) C(1) O(1) 19(21) ? . . . .
C(1) Mo(1) C(10) C(9) -69.5(9) ? . . . .
C(1) Mo(1) C(10) C(11) 164.8(8) ? . . . .
C(1) Mo(1) C(10) C(15) 49.0(9) ? . . . .
C(10) Mo(1) C(1) O(1) 61(21) ? . . . .
C(1) Mo(1) C(15) C(7) -35.2(6) ? . . . .
C(1) Mo(1) C(15) C(10) -153.1(5) ? . . . .
C(1) Mo(1) C(15) C(14) 93.7(7) ? . . . .
C(15) Mo(1) C(1) O(1) 91(21) ? . . . .
C(2) Mo(1) C(3) C(4) 23.0(7) ? . . . .
C(3) Mo(1) C(2) O(2) -140(55) ? . . . .
C(2) Mo(1) C(4) C(3) -160.9(6) ? . . . .
C(2) Mo(1) C(4) C(5) 71.5(6) ? . . . .
C(2) Mo(1) C(4) C(6) -37.4(9) ? . . . .
C(4) Mo(1) C(2) O(2) -127(53) ? . . . .
C(2) Mo(1) C(5) C(4) -105.6(6) ? . . . .
C(5) Mo(1) C(2) O(2) -93(92) ? . . . .
C(2) Mo(1) C(7) C(8) -16.8(6) ? . . . .
C(2) Mo(1) C(7) C(15) -130.0(6) ? . . . .
C(2) Mo(1) C(7) C(16) 104.5(8) ? . . . .
C(7) Mo(1) C(2) O(2) 61(58) ? . . . .
C(2) Mo(1) C(8) C(7) 167.7(4) ? . . . .
C(2) Mo(1) C(8) C(9) -75.0(5) ? . . . .
C(8) Mo(1) C(2) O(2) 52(52) ? . . . .
C(2) Mo(1) C(9) C(8) 107.2(5) ? . . . .
C(2) Mo(1) C(9) C(10) -139.8(5) ? . . . .
C(9) Mo(1) C(2) O(2) 17(74) ? . . . .
C(2) Mo(1) C(10) C(9) 45.0(5) ? . . . .
C(2) Mo(1) C(10) C(11) -80.7(8) ? . . . .
C(2) Mo(1) C(10) C(15) 163.5(5) ? . . . .
C(10) Mo(1) C(2) O(2) -6(106) ? . . . .
C(2) Mo(1) C(15) C(7) 90.3(7) ? . . . .
C(2) Mo(1) C(15) C(10) -27.5(8) ? . . . .
C(2) Mo(1) C(15) C(14) -140.8(7) ? . . . .
C(15) Mo(1) C(2) O(2) 10(86) ? . . . .
C(3) Mo(1) C(4) C(5) -127.6(8) ? . . . .
C(3) Mo(1) C(4) C(6) 123.5(11) ? . . . .
C(3) Mo(1) C(5) C(4) 30.7(6) ? . . . .
C(5) Mo(1) C(3) C(4) -31.3(5) ? . . . .
C(3) Mo(1) C(7) C(8) -179.1(4) ? . . . .
C(3) Mo(1) C(7) C(15) 67.8(5) ? . . . .
C(3) Mo(1) C(7) C(16) -57.8(7) ? . . . .
C(7) Mo(1) C(3) C(4) -172.4(5) ? . . . .
C(3) Mo(1) C(8) C(7) 1.4(6) ? . . . .
C(3) Mo(1) C(8) C(9) 118.7(6) ? . . . .
C(8) Mo(1) C(3) C(4) -173.2(5) ? . . . .
C(3) Mo(1) C(9) C(8) -105.0(6) ? . . . .
C(3) Mo(1) C(9) C(10) 8.0(7) ? . . . .
C(9) Mo(1) C(3) C(4) -117.5(6) ? . . . .
C(3) Mo(1) C(10) C(9) -174.8(4) ? . . . .
C(3) Mo(1) C(10) C(11) 59.5(8) ? . . . .
C(3) Mo(1) C(10) C(15) -56.3(5) ? . . . .
C(10) Mo(1) C(3) C(4) -112.8(5) ? . . . .
C(3) Mo(1) C(15) C(7) -114.8(5) ? . . . .
C(3) Mo(1) C(15) C(10) 127.4(5) ? . . . .
C(3) Mo(1) C(15) C(14) 14.1(6) ? . . . .
C(15) Mo(1) C(3) C(4) -140.5(5) ? . . . .
C(5) Mo(1) C(4) C(3) 127.6(8) ? . . . .
C(5) Mo(1) C(4) C(6) -108.9(11) ? . . . .
C(4) Mo(1) C(7) C(8) 174.8(4) ? . . . .
C(4) Mo(1) C(7) C(15) 61.6(6) ? . . . .
C(4) Mo(1) C(7) C(16) -64.0(8) ? . . . .
C(7) Mo(1) C(4) C(3) 10.7(7) ? . . . .
C(7) Mo(1) C(4) C(5) -116.9(6) ? . . . .
C(7) Mo(1) C(4) C(6) 134.2(7) ? . . . .
C(4) Mo(1) C(8) C(7) -23(2) ? . . . .
C(4) Mo(1) C(8) C(9) 94(2) ? . . . .
C(8) Mo(1) C(4) C(3) 30(2) ? . . . .
C(8) Mo(1) C(4) C(5) -98(2) ? . . . .
C(8) Mo(1) C(4) C(6) 153.2(16) ? . . . .
C(4) Mo(1) C(9) C(8) -164.0(6) ? . . . .
C(4) Mo(1) C(9) C(10) -50.9(8) ? . . . .
C(9) Mo(1) C(4) C(3) 111.0(7) ? . . . .
C(9) Mo(1) C(4) C(5) -16.6(9) ? . . . .
C(9) Mo(1) C(4) C(6) -125.5(7) ? . . . .
C(4) Mo(1) C(10) C(9) 149.1(5) ? . . . .
C(4) Mo(1) C(10) C(11) 23.4(9) ? . . . .
C(4) Mo(1) C(10) C(15) -92.4(5) ? . . . .
C(10) Mo(1) C(4) C(3) 81.4(6) ? . . . .
C(10) Mo(1) C(4) C(5) -46.3(7) ? . . . .
C(10) Mo(1) C(4) C(6) -155.1(7) ? . . . .
C(4) Mo(1) C(15) C(7) -138.0(5) ? . . . .
C(4) Mo(1) C(15) C(10) 104.2(5) ? . . . .
C(4) Mo(1) C(15) C(14) -9.1(7) ? . . . .
C(15) Mo(1) C(4) C(3) 43.8(6) ? . . . .
C(15) Mo(1) C(4) C(5) -83.8(6) ? . . . .
C(15) Mo(1) C(4) C(6) 167.3(7) ? . . . .
C(5) Mo(1) C(7) C(8) 121.3(5) ? . . . .
C(5) Mo(1) C(7) C(15) 8.1(7) ? . . . .
C(5) Mo(1) C(7) C(16) -117.5(7) ? . . . .
C(7) Mo(1) C(5) C(4) 104.1(7) ? . . . .
C(5) Mo(1) C(8) C(7) -107.6(6) ? . . . .
C(5) Mo(1) C(8) C(9) 9.7(8) ? . . . .
C(8) Mo(1) C(5) C(4) 163.7(6) ? . . . .
C(5) Mo(1) C(9) C(8) -174.1(5) ? . . . .
C(5) Mo(1) C(9) C(10) -61.1(5) ? . . . .
C(9) Mo(1) C(5) C(4) 169.7(5) ? . . . .
C(5) Mo(1) C(10) C(9) 124.4(5) ? . . . .
C(5) Mo(1) C(10) C(11) -1.3(8) ? . . . .
C(5) Mo(1) C(10) C(15) -117.1(5) ? . . . .
C(10) Mo(1) C(5) C(4) 140.0(6) ? . . . .
C(5) Mo(1) C(15) C(7) -174.6(5) ? . . . .
C(5) Mo(1) C(15) C(10) 67.5(5) ? . . . .
C(5) Mo(1) C(15) C(14) -45.7(7) ? . . . .
C(15) Mo(1) C(5) C(4) 108.9(6) ? . . . .
C(7) Mo(1) C(8) C(9) 117.3(6) ? . . . .
C(8) Mo(1) C(7) C(15) -113.2(6) ? . . . .
C(8) Mo(1) C(7) C(16) 121.3(8) ? . . . .
C(7) Mo(1) C(9) C(8) -36.7(4) ? . . . .
C(7) Mo(1) C(9) C(10) 76.3(5) ? . . . .
C(9) Mo(1) C(7) C(8) 36.9(4) ? . . . .
C(9) Mo(1) C(7) C(15) -76.3(5) ? . . . .
C(9) Mo(1) C(7) C(16) 158.2(8) ? . . . .
C(7) Mo(1) C(10) C(9) -82.0(5) ? . . . .
C(7) Mo(1) C(10) C(11) 152.3(9) ? . . . .
C(7) Mo(1) C(10) C(15) 36.5(4) ? . . . .
C(10) Mo(1) C(7) C(8) 77.5(5) ? . . . .
C(10) Mo(1) C(7) C(15) -35.7(5) ? . . . .
C(10) Mo(1) C(7) C(16) -161.3(8) ? . . . .
C(7) Mo(1) C(15) C(10) -117.9(7) ? . . . .
C(7) Mo(1) C(15) C(14) 128.9(9) ? . . . .
C(15) Mo(1) C(7) C(8) 113.2(6) ? . . . .
C(15) Mo(1) C(7) C(16) -125.5(10) ? . . . .
C(8) Mo(1) C(9) C(10) 113.0(7) ? . . . .
C(9) Mo(1) C(8) C(7) -117.3(6) ? . . . .
C(8) Mo(1) C(10) C(9) -39.7(4) ? . . . .
C(8) Mo(1) C(10) C(11) -165.3(9) ? . . . .
C(8) Mo(1) C(10) C(15) 78.9(5) ? . . . .
C(10) Mo(1) C(8) C(7) -79.1(5) ? . . . .
C(10) Mo(1) C(8) C(9) 38.3(4) ? . . . .
C(8) Mo(1) C(15) C(7) 39.3(5) ? . . . .
C(8) Mo(1) C(15) C(10) -78.6(5) ? . . . .
C(8) Mo(1) C(15) C(14) 168.2(7) ? . . . .
C(15) Mo(1) C(8) C(7) -38.5(4) ? . . . .
C(15) Mo(1) C(8) C(9) 78.9(5) ? . . . .
C(9) Mo(1) C(10) C(11) -125.7(10) ? . . . .
C(9) Mo(1) C(10) C(15) 118.5(6) ? . . . .
C(10) Mo(1) C(9) C(8) -113.0(7) ? . . . .
C(9) Mo(1) C(15) C(7) 81.9(5) ? . . . .
C(9) Mo(1) C(15) C(10) -36.0(4) ? . . . .
C(9) Mo(1) C(15) C(14) -149.2(7) ? . . . .
C(15) Mo(1) C(9) C(8) -77.6(5) ? . . . .
C(15) Mo(1) C(9) C(10) 35.4(4) ? . . . .
C(10) Mo(1) C(15) C(7) 117.9(7) ? . . . .
C(10) Mo(1) C(15) C(14) -113.2(8) ? . . . .
C(15) Mo(1) C(10) C(9) -118.5(6) ? . . . .
C(15) Mo(1) C(10) C(11) 115.8(10) ? . . . .
N(3) Mo(2) N(4) C(22) -0.6(4) ? . . . .
N(3) Mo(2) N(4) C(29) -175.2(9) ? . . . .
N(4) Mo(2) N(3) C(22) 0.6(4) ? . . . .
N(4) Mo(2) N(3) C(23) 173.9(9) ? . . . .
N(3) Mo(2) C(18) N(1) 62.3(6) ? . . . .
N(3) Mo(2) C(18) N(2) -126.7(6) ? . . . .
C(18) Mo(2) N(3) C(22) 86.7(4) ? . . . .
C(18) Mo(2) N(3) C(23) -100.0(8) ? . . . .
N(3) Mo(2) C(35) O(3) 126(24) ? . . . .
C(35) Mo(2) N(3) C(22) 41.6(14) ? . . . .
C(35) Mo(2) N(3) C(23) -145.1(13) ? . . . .
N(3) Mo(2) C(36) O(4) -164(20) ? . . . .
C(36) Mo(2) N(3) C(22) 171.8(4) ? . . . .
C(36) Mo(2) N(3) C(23) -14.9(9) ? . . . .
N(3) Mo(2) C(37) C(38) 88.3(6) ? . . . .
C(37) Mo(2) N(3) C(22) -120.9(5) ? . . . .
C(37) Mo(2) N(3) C(23) 52.4(8) ? . . . .
N(3) Mo(2) C(38) C(37) -88.6(6) ? . . . .
N(3) Mo(2) C(38) C(39) 149.3(5) ? . . . .
C(38) Mo(2) N(3) C(22) -85.9(5) ? . . . .
C(38) Mo(2) N(3) C(23) 87.4(9) ? . . . .
N(3) Mo(2) C(39) C(38) -34.0(5) ? . . . .
C(39) Mo(2) N(3) C(22) -67.2(5) ? . . . .
C(39) Mo(2) N(3) C(23) 106.1(8) ? . . . .
N(4) Mo(2) C(18) N(1) 121.1(7) ? . . . .
N(4) Mo(2) C(18) N(2) -67.9(6) ? . . . .
C(18) Mo(2) N(4) C(22) -87.4(4) ? . . . .
C(18) Mo(2) N(4) C(29) 98.0(8) ? . . . .
N(4) Mo(2) C(35) O(3) 163(25) ? . . . .
C(35) Mo(2) N(4) C(22) -170.7(5) ? . . . .
C(35) Mo(2) N(4) C(29) 14.7(9) ? . . . .
N(4) Mo(2) C(36) O(4) -130(20) ? . . . .
C(36) Mo(2) N(4) C(22) -38.9(13) ? . . . .
C(36) Mo(2) N(4) C(29) 146.5(12) ? . . . .
N(4) Mo(2) C(37) C(38) 35.9(6) ? . . . .
C(37) Mo(2) N(4) C(22) 67.4(5) ? . . . .
C(37) Mo(2) N(4) C(29) -107.3(8) ? . . . .
N(4) Mo(2) C(38) C(37) -147.3(6) ? . . . .
N(4) Mo(2) C(38) C(39) 90.7(5) ? . . . .
C(38) Mo(2) N(4) C(22) 87.1(5) ? . . . .
C(38) Mo(2) N(4) C(29) -87.5(9) ? . . . .
N(4) Mo(2) C(39) C(38) -86.2(5) ? . . . .
C(39) Mo(2) N(4) C(22) 121.9(5) ? . . . .
C(39) Mo(2) N(4) C(29) -52.7(8) ? . . . .
C(18) Mo(2) C(35) O(3) 81(25) ? . . . .
C(35) Mo(2) C(18) N(1) -127.7(7) ? . . . .
C(35) Mo(2) C(18) N(2) 43.3(6) ? . . . .
C(18) Mo(2) C(36) O(4) -81(20) ? . . . .
C(36) Mo(2) C(18) N(1) -48.9(7) ? . . . .
C(36) Mo(2) C(18) N(2) 122.0(6) ? . . . .
C(18) Mo(2) C(37) C(38) 157.0(6) ? . . . .
C(37) Mo(2) C(18) N(1) -6.7(10) ? . . . .
C(37) Mo(2) C(18) N(2) 164.3(6) ? . . . .
C(18) Mo(2) C(38) C(37) -122.7(14) ? . . . .
C(18) Mo(2) C(38) C(39) 115.3(15) ? . . . .
C(38) Mo(2) C(18) N(1) 96.5(17) ? . . . .
C(38) Mo(2) C(18) N(2) -92.6(17) ? . . . .
C(18) Mo(2) C(39) C(38) -156.4(5) ? . . . .
C(39) Mo(2) C(18) N(1) -168.2(6) ? . . . .
C(39) Mo(2) C(18) N(2) 2.8(10) ? . . . .
C(35) Mo(2) C(36) O(4) 5(19) ? . . . .
C(36) Mo(2) C(35) O(3) -7(24) ? . . . .
C(35) Mo(2) C(37) C(38) -87.3(6) ? . . . .
C(37) Mo(2) C(35) O(3) -72(25) ? . . . .
C(35) Mo(2) C(38) C(37) 102.9(6) ? . . . .
C(35) Mo(2) C(38) C(39) -19.1(6) ? . . . .
C(38) Mo(2) C(35) O(3) -108(25) ? . . . .
C(35) Mo(2) C(39) C(38) 160.3(6) ? . . . .
C(39) Mo(2) C(35) O(3) -119(25) ? . . . .
C(36) Mo(2) C(37) C(38) -157.6(7) ? . . . .
C(37) Mo(2) C(36) O(4) 119(20) ? . . . .
C(36) Mo(2) C(38) C(37) 21.7(6) ? . . . .
C(36) Mo(2) C(38) C(39) -100.4(5) ? . . . .
C(38) Mo(2) C(36) O(4) 106(20) ? . . . .
C(36) Mo(2) C(39) C(38) 89.2(5) ? . . . .
C(39) Mo(2) C(36) O(4) 70(20) ? . . . .
C(37) Mo(2) C(38) C(39) -122.0(8) ? . . . .
C(37) Mo(2) C(39) C(38) 34.1(5) ? . . . .
C(39) Mo(2) C(37) C(38) -33.9(6) ? . . . .
C(39) Mo(2) C(38) C(37) 122.0(8) ? . . . .
C(17) N(1) C(18) Mo(2) -9.5(11) ? . . . .
C(17) N(1) C(18) N(2) 177.8(6) ? . . . .
C(18) N(1) C(17) C(16) 123.5(7) ? . . . .
C(17) N(1) C(19) C(20) -178.4(6) ? . . . .
C(19) N(1) C(17) C(16) -60.8(8) ? . . . .
C(18) N(1) C(19) C(20) -2.1(9) ? . . . .
C(19) N(1) C(18) Mo(2) 174.5(5) ? . . . .
C(19) N(1) C(18) N(2) 1.8(8) ? . . . .
C(18) N(2) C(20) C(19) -0.3(8) ? . . . .
C(20) N(2) C(18) Mo(2) -173.9(5) ? . . . .
C(20) N(2) C(18) N(1) -0.9(8) ? . . . .
C(21) N(2) C(18) Mo(2) 7.3(11) ? . . . .
C(21) N(2) C(18) N(1) -179.7(6) ? . . . .
C(21) N(2) C(20) C(19) 178.5(6) ? . . . .
Mo(2) N(3) C(22) N(4) -0.9(6) ? . . . .
Mo(2) N(3) C(23) C(24) -0.8(13) ? . . . .
Mo(2) N(3) C(23) C(28) 178.0(6) ? . . . .
C(22) N(3) C(23) C(24) 171.3(7) ? . . . .
C(22) N(3) C(23) C(28) -9.9(12) ? . . . .
C(23) N(3) C(22) N(4) -176.2(6) ? . . . .
Mo(2) N(4) C(22) N(3) 0.9(6) ? . . . .
Mo(2) N(4) C(29) C(30) 2.6(13) ? . . . .
Mo(2) N(4) C(29) C(34) -176.3(6) ? . . . .
C(22) N(4) C(29) C(30) -171.0(7) ? . . . .
C(22) N(4) C(29) C(34) 10.0(12) ? . . . .
C(29) N(4) C(22) N(3) 177.2(6) ? . . . .
Mo(1) C(3) C(4) C(5) 54.9(7) ? . . . .
Mo(1) C(3) C(4) C(6) -111.4(9) ? . . . .
C(3) C(4) C(5) Mo(1) -53.3(7) ? . . . .
C(6) C(4) C(5) Mo(1) 115.0(7) ? . . . .
Mo(1) C(7) C(8) C(9) -64.9(5) ? . . . .
Mo(1) C(7) C(15) C(10) 62.4(5) ? . . . .
Mo(1) C(7) C(15) C(14) -118.1(8) ? . . . .
Mo(1) C(7) C(16) C(17) -176.6(5) ? . . . .
C(8) C(7) C(15) Mo(1) -65.6(5) ? . . . .
C(8) C(7) C(15) C(10) -3.2(8) ? . . . .
C(8) C(7) C(15) C(14) 176.3(8) ? . . . .
C(15) C(7) C(8) Mo(1) 69.9(5) ? . . . .
C(15) C(7) C(8) C(9) 5.0(8) ? . . . .
C(8) C(7) C(16) C(17) -83.5(9) ? . . . .
C(16) C(7) C(8) Mo(1) -123.3(7) ? . . . .
C(16) C(7) C(8) C(9) 171.8(6) ? . . . .
C(15) C(7) C(16) C(17) 81.0(9) ? . . . .
C(16) C(7) C(15) Mo(1) 127.5(7) ? . . . .
C(16) C(7) C(15) C(10) -170.1(6) ? . . . .
C(16) C(7) C(15) C(14) 9.4(13) ? . . . .
Mo(1) C(8) C(9) C(10) -69.6(5) ? . . . .
C(7) C(8) C(9) Mo(1) 64.8(5) ? . . . .
C(7) C(8) C(9) C(10) -4.8(8) ? . . . .
Mo(1) C(9) C(10) C(11) 116.0(8) ? . . . .
Mo(1) C(9) C(10) C(15) -62.5(5) ? . . . .
C(8) C(9) C(10) Mo(1) 65.2(5) ? . . . .
C(8) C(9) C(10) C(11) -178.8(7) ? . . . .
C(8) C(9) C(10) C(15) 2.7(8) ? . . . .
Mo(1) C(10) C(11) C(12) -91.5(9) ? . . . .
Mo(1) C(10) C(15) C(7) -59.1(5) ? . . . .
Mo(1) C(10) C(15) C(14) 121.3(6) ? . . . .
C(9) C(10) C(11) C(12) 179.3(7) ? . . . .
C(9) C(10) C(15) Mo(1) 59.4(5) ? . . . .
C(9) C(10) C(15) C(7) 0.3(7) ? . . . .
C(9) C(10) C(15) C(14) -179.3(6) ? . . . .
C(11) C(10) C(15) Mo(1) -119.2(7) ? . . . .
C(11) C(10) C(15) C(7) -178.4(6) ? . . . .
C(11) C(10) C(15) C(14) 2.0(10) ? . . . .
C(15) C(10) C(11) C(12) -2.3(11) ? . . . .
C(10) C(11) C(12) C(13) 1.1(12) ? . . . .
C(11) C(12) C(13) C(14) 0.6(11) ? . . . .
C(12) C(13) C(14) C(15) -0.9(12) ? . . . .
C(13) C(14) C(15) Mo(1) 88.0(8) ? . . . .
C(13) C(14) C(15) C(7) -179.9(6) ? . . . .
C(13) C(14) C(15) C(10) -0.4(9) ? . . . .
C(7) C(16) C(17) N(1) 171.4(6) ? . . . .
N(1) C(19) C(20) N(2) 1.4(8) ? . . . .
N(3) C(23) C(24) C(25) 178.4(7) ? . . . .
N(3) C(23) C(28) C(27) -179.8(7) ? . . . .
C(24) C(23) C(28) C(27) -0.9(13) ? . . . .
C(28) C(23) C(24) C(25) -0.6(12) ? . . . .
C(23) C(24) C(25) C(26) 1.3(13) ? . . . .
C(24) C(25) C(26) C(27) -0.7(14) ? . . . .
C(25) C(26) C(27) C(28) -0.7(14) ? . . . .
C(26) C(27) C(28) C(23) 1.5(14) ? . . . .
N(4) C(29) C(30) C(31) -179.5(7) ? . . . .
N(4) C(29) C(34) C(33) -179.6(7) ? . . . .
C(30) C(29) C(34) C(33) 1.5(12) ? . . . .
C(34) C(29) C(30) C(31) -0.5(11) ? . . . .
C(29) C(30) C(31) C(32) -0.0(12) ? . . . .
C(30) C(31) C(32) C(33) -0.5(10) ? . . . .
C(31) C(32) C(33) C(34) 1.5(14) ? . . . .
C(32) C(33) C(34) C(29) -2.0(13) ? . . . .
Mo(2) C(37) C(38) C(39) 67.4(7) ? . . . .
C(37) C(38) C(39) Mo(2) -67.2(7) ? . . . .
